data_4314569
loop_
_publ_author_name
'Miriam M. Gillett-Kunnath'
'Ivaylo Petrov'
'Slavi C. Sevov'

_publ_contact_author_address
;
University of Notre Dame
Department of Chemistry and Biochemistry
251 Nieuwland Science Hall
Notre Dame, Indiana 46556
;
_publ_contact_author_email ssevov@nd.edu
_publ_contact_author_name 'Sevov, S. C.'
_publ_section_title
;
 Heteroatomic Deltahedral Zintl Ions of Group 14 and their Alkenylation
;
_journal_name_full 'Inorganic Chemistry'
_journal_page_first 721
_journal_page_last 729
_journal_paper_doi 10.1021/ic9019487
_journal_volume 49
_journal_year 2010
_chemical_formula_moiety 'C8 H7 Ge2 Sn7,  3(C18 H36 N2 K O6), 0.5(C4 H16 N4), C2 H8 N2'
_chemical_formula_sum 'C66 H131 Ge2 K3 N10 O18 Sn7'
_chemical_formula_weight 2446.12
_chemical_name_systematic
; 
 (K-crypt)3[Ge2Sn7-CHCHPh] 2en 
;
_space_group_IT_number 14
_symmetry_cell_setting monoclinic
_symmetry_space_group_name_Hall '-P 2yn'
_symmetry_space_group_name_H-M 'P 1 21/n 1'
_atom_sites_solution_hydrogens geom
_atom_sites_solution_primary direct
_atom_sites_solution_secondary difmap
_audit_creation_method SHELXL-97
_cell_angle_alpha 90.00
_cell_angle_beta 111.536(2)
_cell_angle_gamma 90.00
_cell_formula_units_Z 4
_cell_length_a 13.2583(5)
_cell_length_b 47.0565(17)
_cell_length_c 15.9978(6)
_cell_measurement_reflns_used 9919
_cell_measurement_temperature 100(2)
_cell_measurement_theta_max 25.82
_cell_measurement_theta_min 2.437
_cell_volume 9284.1(6)
_computing_cell_refinement 'Bruker SAINT v7.60A'
_computing_data_collection 'Bruker APEX-II v2008-6'
_computing_data_reduction 'Bruker SAINT v7.60A'
_computing_molecular_graphics SHELXL-XP
_computing_publication_material SHELXTL
_computing_structure_refinement 'SHELXL-97 (Sheldrick, 1997)'
_computing_structure_solution 'SHELXS-97 (Sheldrick, 1990)'
_diffrn_ambient_temperature 100(2)
_diffrn_measured_fraction_theta_full 0.999
_diffrn_measured_fraction_theta_max 0.999
_diffrn_measurement_device_type 'Bruker X8-APEX-II'
_diffrn_measurement_method 'combination of \w/2\q-scans and \f-scans'
_diffrn_radiation_monochromator graphite
_diffrn_radiation_source 'fine-focus sealed tube'
_diffrn_radiation_type MoK\a
_diffrn_radiation_wavelength 0.71073
_diffrn_reflns_av_R_equivalents 0.0406
_diffrn_reflns_av_sigmaI/netI 0.0347
_diffrn_reflns_limit_h_max 15
_diffrn_reflns_limit_h_min -15
_diffrn_reflns_limit_k_max 55
_diffrn_reflns_limit_k_min -55
_diffrn_reflns_limit_l_max 19
_diffrn_reflns_limit_l_min -18
_diffrn_reflns_number 84084
_diffrn_reflns_theta_full 25.00
_diffrn_reflns_theta_max 25.00
_diffrn_reflns_theta_min 1.71
_exptl_absorpt_coefficient_mu 2.684
_exptl_absorpt_correction_T_max 0.6158
_exptl_absorpt_correction_T_min 0.3471
_exptl_absorpt_correction_type empirical
_exptl_absorpt_process_details 'Sheldrick, 2008'
_exptl_crystal_colour block
_exptl_crystal_density_diffrn 1.750
_exptl_crystal_density_method 'not measured'
_exptl_crystal_description purple
_exptl_crystal_F_000 4848
_exptl_crystal_size_max 0.50
_exptl_crystal_size_mid 0.35
_exptl_crystal_size_min 0.20
_refine_diff_density_max 4.433
_refine_diff_density_min -3.337
_refine_diff_density_rms 0.213
_refine_ls_extinction_method none
_refine_ls_goodness_of_fit_ref 1.037
_refine_ls_hydrogen_treatment constr
_refine_ls_matrix_type full
_refine_ls_number_parameters 923
_refine_ls_number_reflns 16340
_refine_ls_number_restraints 0
_refine_ls_restrained_S_all 1.037
_refine_ls_R_factor_all 0.0896
_refine_ls_R_factor_gt 0.0737
_refine_ls_shift/su_max 0.029
_refine_ls_shift/su_mean 0.001
_refine_ls_structure_factor_coef Fsqd
_refine_ls_weighting_details 'calc w=1/[\s^2^(Fo^2^)+(0.0836P)^2^+193.9533P] where P=(Fo^2^+2Fc^2^)/3'
_refine_ls_weighting_scheme calc
_refine_ls_wR_factor_gt 0.1840
_refine_ls_wR_factor_ref 0.1963
_reflns_number_gt 13326
_reflns_number_total 16340
_reflns_threshold_expression >2sigma(I)
_cod_data_source_file ic9019487_si_002_5.cif
_cod_data_source_block cmpd4
_cod_original_sg_symbol_H-M 'P 21/n'
_cod_database_code 4314569

loop_
_symmetry_equiv_pos_as_xyz
'x, y, z'
'-x+1/2, y+1/2, -z+1/2'
'-x, -y, -z'
'x-1/2, -y-1/2, z-1/2'

loop_
_atom_site_label
_atom_site_type_symbol
_atom_site_fract_x
_atom_site_fract_y
_atom_site_fract_z
_atom_site_U_iso_or_equiv
_atom_site_adp_type
_atom_site_occupancy
_atom_site_symmetry_multiplicity
_atom_site_calc_flag
_atom_site_refinement_flags
_atom_site_disorder_assembly
_atom_site_disorder_group
C1 C 0.2052(9) 0.0462(2) 0.7164(8) 0.034(2) Uani 1 1 d . . .
H1A H 0.2775 0.0402 0.7483 0.040 Uiso 1 1 calc R . .
C2 C 0.1332(10) 0.0261(2) 0.6725(7) 0.037(3) Uani 1 1 d . . .
H2A H 0.0618 0.0325 0.6387 0.044 Uiso 1 1 calc R . .
C3 C 0.1527(9) -0.0044(2) 0.6709(8) 0.036(3) Uani 1 1 d . . .
C4 C 0.2465(10) -0.0175(3) 0.7333(10) 0.049(3) Uani 1 1 d . . .
H4A H 0.2958 -0.0067 0.7809 0.059 Uiso 1 1 calc R . .
C5 C 0.2660(11) -0.0453(3) 0.7252(12) 0.060(4) Uani 1 1 d . . .
H5A H 0.3288 -0.0538 0.7679 0.072 Uiso 1 1 calc R . .
C6 C 0.1968(11) -0.0617(3) 0.6564(11) 0.052(3) Uani 1 1 d . . .
H6A H 0.2140 -0.0810 0.6500 0.062 Uiso 1 1 calc R . .
C7 C 0.1035(12) -0.0500(3) 0.5976(9) 0.047(3) Uani 1 1 d . . .
H7A H 0.0542 -0.0612 0.5510 0.057 Uiso 1 1 calc R . .
C8 C 0.0812(11) -0.0215(3) 0.6067(9) 0.043(3) Uani 1 1 d . . .
H8A H 0.0147 -0.0136 0.5674 0.052 Uiso 1 1 calc R . .
K1 K 0.78107(16) 0.00436(4) 0.72631(13) 0.0207(4) Uani 1 1 d . . .
N1 N 0.6335(7) 0.05293(17) 0.6267(6) 0.033(2) Uani 1 1 d . . .
N2 N 0.9273(7) -0.04503(16) 0.8277(6) 0.0267(18) Uani 1 1 d . . .
O1 O 0.8521(6) 0.05928(13) 0.7579(4) 0.0287(15) Uani 1 1 d . . .
O2 O 0.9836(5) 0.01576(13) 0.8683(4) 0.0234(14) Uani 1 1 d . . .
O3 O 0.6877(6) 0.00424(16) 0.5343(4) 0.0339(17) Uani 1 1 d . . .
O4 O 0.8454(5) -0.03680(14) 0.6337(4) 0.0283(15) Uani 1 1 d . . .
O5 O 0.5805(6) 0.01343(16) 0.7438(6) 0.0413(19) Uani 1 1 d . . .
O6 O 0.7033(6) -0.03687(15) 0.8182(5) 0.0325(16) Uani 1 1 d . . .
C9 C 0.6996(10) 0.0784(2) 0.6403(8) 0.041(3) Uani 1 1 d . . .
H9A H 0.6511 0.0952 0.6234 0.049 Uiso 1 1 calc R . .
H9B H 0.7405 0.0778 0.5995 0.049 Uiso 1 1 calc R . .
C10 C 0.7781(10) 0.0824(2) 0.7344(8) 0.039(3) Uani 1 1 d . . .
H10A H 0.8181 0.1004 0.7391 0.046 Uiso 1 1 calc R . .
H10B H 0.7386 0.0832 0.7761 0.046 Uiso 1 1 calc R . .
C11 C 0.9412(8) 0.0645(2) 0.8392(7) 0.029(2) Uani 1 1 d . . .
H11A H 0.9166 0.0641 0.8907 0.035 Uiso 1 1 calc R . .
H11B H 0.9721 0.0835 0.8370 0.035 Uiso 1 1 calc R . .
C12 C 1.0242(8) 0.0424(2) 0.8507(7) 0.029(2) Uani 1 1 d . . .
H12A H 1.0412 0.0410 0.7955 0.035 Uiso 1 1 calc R . .
H12B H 1.0916 0.0475 0.9013 0.035 Uiso 1 1 calc R . .
C13 C 1.0607(8) -0.0060(2) 0.8807(7) 0.030(2) Uani 1 1 d . . .
H13A H 1.1293 -0.0008 0.9298 0.035 Uiso 1 1 calc R . .
H13B H 1.0759 -0.0086 0.8250 0.035 Uiso 1 1 calc R . .
C14 C 1.0178(9) -0.0331(2) 0.9036(7) 0.033(2) Uani 1 1 d . . .
H14A H 1.0772 -0.0472 0.9240 0.039 Uiso 1 1 calc R . .
H14B H 0.9932 -0.0295 0.9541 0.039 Uiso 1 1 calc R . .
C15 C 0.5874(10) 0.0460(3) 0.5307(8) 0.045(3) Uani 1 1 d . . .
H15A H 0.5614 0.0637 0.4961 0.055 Uiso 1 1 calc R . .
H15B H 0.5241 0.0334 0.5194 0.055 Uiso 1 1 calc R . .
C16 C 0.6670(12) 0.0318(3) 0.4977(7) 0.050(3) Uani 1 1 d . . .
H16A H 0.6369 0.0307 0.4312 0.059 Uiso 1 1 calc R . .
H16B H 0.7353 0.0428 0.5164 0.059 Uiso 1 1 calc R . .
C17 C 0.7581(10) -0.0102(3) 0.5006(7) 0.042(3) Uani 1 1 d . . .
H17A H 0.8270 0.0004 0.5164 0.051 Uiso 1 1 calc R . .
H17B H 0.7246 -0.0115 0.4343 0.051 Uiso 1 1 calc R . .
C18 C 0.7801(9) -0.0392(3) 0.5395(7) 0.041(3) Uani 1 1 d . . .
H18A H 0.7110 -0.0489 0.5317 0.050 Uiso 1 1 calc R . .
H18B H 0.8189 -0.0505 0.5085 0.050 Uiso 1 1 calc R . .
C19 C 0.8802(9) -0.0637(2) 0.6726(7) 0.033(2) Uani 1 1 d . . .
H19A H 0.9097 -0.0748 0.6343 0.040 Uiso 1 1 calc R . .
H19B H 0.8183 -0.0743 0.6779 0.040 Uiso 1 1 calc R . .
C20 C 0.9669(9) -0.0594(2) 0.7646(8) 0.033(2) Uani 1 1 d . . .
H20A H 0.9970 -0.0781 0.7897 0.039 Uiso 1 1 calc R . .
H20B H 1.0266 -0.0480 0.7584 0.039 Uiso 1 1 calc R . .
C21 C 0.5501(10) 0.0571(3) 0.6622(10) 0.049(3) Uani 1 1 d . . .
H21A H 0.4932 0.0694 0.6209 0.059 Uiso 1 1 calc R . .
H21B H 0.5812 0.0670 0.7208 0.059 Uiso 1 1 calc R . .
C22 C 0.4994(10) 0.0297(3) 0.6751(11) 0.053(3) Uani 1 1 d . . .
H22A H 0.4372 0.0336 0.6935 0.064 Uiso 1 1 calc R . .
H22B H 0.4727 0.0188 0.6181 0.064 Uiso 1 1 calc R . .
C23 C 0.5370(11) -0.0122(3) 0.7613(13) 0.065(5) Uani 1 1 d . . .
H23A H 0.5184 -0.0249 0.7084 0.078 Uiso 1 1 calc R . .
H23B H 0.4699 -0.0083 0.7729 0.078 Uiso 1 1 calc R . .
C24 C 0.6188(12) -0.0264(3) 0.8416(11) 0.060(4) Uani 1 1 d . . .
H24A H 0.6474 -0.0125 0.8913 0.072 Uiso 1 1 calc R . .
H24B H 0.5842 -0.0421 0.8621 0.072 Uiso 1 1 calc R . .
C25 C 0.7861(10) -0.0496(2) 0.8922(7) 0.039(3) Uani 1 1 d . . .
H25A H 0.7537 -0.0633 0.9219 0.047 Uiso 1 1 calc R . .
H25B H 0.8243 -0.0348 0.9366 0.047 Uiso 1 1 calc R . .
C26 C 0.8646(10) -0.0645(2) 0.8603(8) 0.036(3) Uani 1 1 d . . .
H26A H 0.9149 -0.0759 0.9102 0.043 Uiso 1 1 calc R . .
H26B H 0.8243 -0.0777 0.8113 0.043 Uiso 1 1 calc R . .
K2 K 0.49888(15) 0.18482(4) 0.31678(13) 0.0170(4) Uani 1 1 d . . .
N3 N 0.5249(6) 0.24870(16) 0.3307(5) 0.0200(16) Uani 1 1 d . . .
N4 N 0.4688(7) 0.12039(16) 0.3013(5) 0.0241(17) Uani 1 1 d . . .
O7 O 0.3647(5) 0.21727(13) 0.3821(4) 0.0211(13) Uani 1 1 d . . .
O8 O 0.3633(5) 0.15676(14) 0.3900(5) 0.0263(15) Uani 1 1 d . . .
O9 O 0.6952(5) 0.20824(14) 0.4305(4) 0.0259(15) Uani 1 1 d . . .
O10 O 0.6769(5) 0.14844(14) 0.3940(5) 0.0271(15) Uani 1 1 d . . .
O11 O 0.4805(5) 0.21733(13) 0.1630(4) 0.0218(14) Uani 1 1 d . . .
O12 O 0.4268(5) 0.15866(14) 0.1474(4) 0.0239(14) Uani 1 1 d . . .
C27 C 0.4336(9) 0.26069(19) 0.3482(7) 0.028(2) Uani 1 1 d . . .
H27A H 0.3699 0.2612 0.2912 0.033 Uiso 1 1 calc R . .
H27B H 0.4511 0.2805 0.3691 0.033 Uiso 1 1 calc R . .
C28 C 0.4040(8) 0.2446(2) 0.4165(7) 0.027(2) Uani 1 1 d . . .
H28A H 0.4685 0.2427 0.4725 0.033 Uiso 1 1 calc R . .
H28B H 0.3475 0.2551 0.4306 0.033 Uiso 1 1 calc R . .
C29 C 0.3337(8) 0.2014(2) 0.4448(6) 0.023(2) Uani 1 1 d . . .
H29A H 0.2816 0.2125 0.4627 0.028 Uiso 1 1 calc R . .
H29B H 0.3983 0.1975 0.4994 0.028 Uiso 1 1 calc R . .
C30 C 0.2831(8) 0.1742(2) 0.4031(7) 0.026(2) Uani 1 1 d . . .
H30A H 0.2517 0.1644 0.4427 0.032 Uiso 1 1 calc R . .
H30B H 0.2240 0.1779 0.3447 0.032 Uiso 1 1 calc R . .
C31 C 0.3198(8) 0.1297(2) 0.3553(8) 0.030(2) Uani 1 1 d . . .
H31A H 0.2684 0.1318 0.2925 0.036 Uiso 1 1 calc R . .
H31B H 0.2800 0.1217 0.3915 0.036 Uiso 1 1 calc R . .
C32 C 0.4097(9) 0.1104(2) 0.3585(8) 0.036(3) Uani 1 1 d . . .
H32A H 0.4613 0.1089 0.4214 0.043 Uiso 1 1 calc R . .
H32B H 0.3800 0.0912 0.3385 0.043 Uiso 1 1 calc R . .
C33 C 0.6268(8) 0.2553(2) 0.4044(7) 0.028(2) Uani 1 1 d . . .
H33A H 0.6154 0.2539 0.4620 0.033 Uiso 1 1 calc R . .
H33B H 0.6474 0.2752 0.3978 0.033 Uiso 1 1 calc R . .
C34 C 0.7175(8) 0.2361(2) 0.4076(7) 0.029(2) Uani 1 1 d . . .
H34A H 0.7252 0.2359 0.3484 0.034 Uiso 1 1 calc R . .
H34B H 0.7863 0.2431 0.4530 0.034 Uiso 1 1 calc R . .
C35 C 0.7843(8) 0.1896(2) 0.4420(7) 0.030(2) Uani 1 1 d . . .
H35A H 0.8507 0.1973 0.4887 0.036 Uiso 1 1 calc R . .
H35B H 0.7974 0.1882 0.3850 0.036 Uiso 1 1 calc R . .
C36 C 0.7605(9) 0.1609(3) 0.4689(7) 0.037(3) Uani 1 1 d . . .
H36A H 0.8265 0.1489 0.4871 0.045 Uiso 1 1 calc R . .
H36B H 0.7366 0.1624 0.5206 0.045 Uiso 1 1 calc R . .
C37 C 0.6548(9) 0.1203(2) 0.4152(7) 0.033(2) Uani 1 1 d . . .
H37A H 0.6242 0.1208 0.4631 0.039 Uiso 1 1 calc R . .
H37B H 0.7226 0.1091 0.4371 0.039 Uiso 1 1 calc R . .
C38 C 0.5751(8) 0.1069(2) 0.3318(8) 0.032(2) Uani 1 1 d . . .
H38A H 0.6044 0.1080 0.2832 0.038 Uiso 1 1 calc R . .
H38B H 0.5670 0.0866 0.3438 0.038 Uiso 1 1 calc R . .
C39 C 0.5287(9) 0.2602(2) 0.2465(7) 0.029(2) Uani 1 1 d . . .
H39A H 0.6032 0.2579 0.2471 0.035 Uiso 1 1 calc R . .
H39B H 0.5125 0.2808 0.2436 0.035 Uiso 1 1 calc R . .
C40 C 0.4510(8) 0.2462(2) 0.1639(7) 0.026(2) Uani 1 1 d . . .
H40A H 0.3763 0.2475 0.1636 0.032 Uiso 1 1 calc R . .
H40B H 0.4529 0.2559 0.1096 0.032 Uiso 1 1 calc R . .
C41 C 0.4226(8) 0.2039(2) 0.0788(6) 0.023(2) Uani 1 1 d . . .
H41A H 0.4367 0.2141 0.0300 0.028 Uiso 1 1 calc R . .
H41B H 0.3437 0.2047 0.0661 0.028 Uiso 1 1 calc R . .
C42 C 0.4575(8) 0.1740(2) 0.0818(6) 0.026(2) Uani 1 1 d . . .
H42A H 0.4228 0.1652 0.0218 0.032 Uiso 1 1 calc R . .
H42B H 0.5371 0.1732 0.0984 0.032 Uiso 1 1 calc R . .
C43 C 0.4456(8) 0.1292(2) 0.1417(7) 0.027(2) Uani 1 1 d . . .
H43A H 0.5239 0.1256 0.1565 0.032 Uiso 1 1 calc R . .
H43B H 0.4056 0.1223 0.0798 0.032 Uiso 1 1 calc R . .
C44 C 0.4074(8) 0.1136(2) 0.2068(7) 0.032(2) Uani 1 1 d . . .
H44A H 0.3301 0.1182 0.1930 0.038 Uiso 1 1 calc R . .
H44B H 0.4125 0.0929 0.1980 0.038 Uiso 1 1 calc R . .
K3 K 0.88166(15) 0.18267(4) 0.12210(13) 0.0196(4) Uani 1 1 d . . .
N5 N 0.9839(6) 0.23313(16) 0.2346(5) 0.0226(17) Uani 1 1 d . . .
N6 N 0.7782(7) 0.13293(19) 0.0081(6) 0.034(2) Uani 1 1 d . . .
O13 O 0.7747(5) 0.23593(13) 0.0840(5) 0.0235(14) Uani 1 1 d . . .
O14 O 0.6662(5) 0.18641(14) 0.0002(4) 0.0245(14) Uani 1 1 d . . .
O15 O 0.9352(5) 0.17921(13) 0.3060(4) 0.0241(14) Uani 1 1 d . . .
O16 O 0.8755(6) 0.12924(14) 0.2014(5) 0.0277(15) Uani 1 1 d . . .
O17 O 1.1006(6) 0.19614(17) 0.1569(6) 0.0399(19) Uani 1 1 d . . .
O18 O 0.9862(7) 0.15750(19) 0.0221(6) 0.046(2) Uani 1 1 d . . .
C45 C 0.9291(8) 0.2589(2) 0.1895(7) 0.030(2) Uani 1 1 d . . .
H45A H 0.9535 0.2633 0.1395 0.036 Uiso 1 1 calc R . .
H45B H 0.9510 0.2749 0.2326 0.036 Uiso 1 1 calc R . .
C46 C 0.8073(8) 0.2567(2) 0.1529(7) 0.030(2) Uani 1 1 d . . .
H46A H 0.7816 0.2513 0.2015 0.036 Uiso 1 1 calc R . .
H46B H 0.7751 0.2753 0.1285 0.036 Uiso 1 1 calc R . .
C47 C 0.6607(8) 0.2336(2) 0.0467(7) 0.027(2) Uani 1 1 d . . .
H47A H 0.6283 0.2526 0.0267 0.032 Uiso 1 1 calc R . .
H47B H 0.6335 0.2265 0.0928 0.032 Uiso 1 1 calc R . .
C48 C 0.6285(8) 0.2137(2) -0.0313(6) 0.025(2) Uani 1 1 d . . .
H48A H 0.5486 0.2135 -0.0615 0.030 Uiso 1 1 calc R . .
H48B H 0.6602 0.2200 -0.0754 0.030 Uiso 1 1 calc R . .
C49 C 0.6294(10) 0.1663(2) -0.0704(8) 0.042(3) Uani 1 1 d . . .
H49A H 0.6618 0.1705 -0.1158 0.050 Uiso 1 1 calc R . .
H49B H 0.5496 0.1676 -0.1000 0.050 Uiso 1 1 calc R . .
C50 C 0.6606(10) 0.1370(2) -0.0340(8) 0.044(3) Uani 1 1 d . . .
H50A H 0.6273 0.1330 0.0110 0.053 Uiso 1 1 calc R . .
H50B H 0.6310 0.1231 -0.0835 0.053 Uiso 1 1 calc R . .
C51 C 0.9660(8) 0.2292(2) 0.3203(7) 0.027(2) Uani 1 1 d . . .
H51A H 0.8879 0.2317 0.3089 0.032 Uiso 1 1 calc R . .
H51B H 1.0062 0.2441 0.3633 0.032 Uiso 1 1 calc R . .
C52 C 1.0015(8) 0.2005(2) 0.3625(6) 0.027(2) Uani 1 1 d . . .
H52A H 1.0783 0.1971 0.3707 0.032 Uiso 1 1 calc R . .
H52B H 0.9952 0.1998 0.4222 0.032 Uiso 1 1 calc R . .
C53 C 0.9702(8) 0.1516(2) 0.3410(7) 0.030(2) Uani 1 1 d . . .
H53A H 0.9835 0.1511 0.4061 0.036 Uiso 1 1 calc R . .
H53B H 1.0387 0.1468 0.3330 0.036 Uiso 1 1 calc R . .
C54 C 0.8865(9) 0.1309(2) 0.2937(7) 0.033(2) Uani 1 1 d . . .
H54A H 0.9064 0.1120 0.3223 0.039 Uiso 1 1 calc R . .
H54B H 0.8165 0.1366 0.2976 0.039 Uiso 1 1 calc R . .
C55 C 0.7916(9) 0.1107(2) 0.1519(8) 0.036(2) Uani 1 1 d . . .
H55A H 0.7203 0.1189 0.1456 0.043 Uiso 1 1 calc R . .
H55B H 0.7998 0.0922 0.1831 0.043 Uiso 1 1 calc R . .
C56 C 0.7986(10) 0.1068(2) 0.0614(7) 0.035(2) Uani 1 1 d . . .
H56A H 0.8718 0.0997 0.0694 0.042 Uiso 1 1 calc R . .
H56B H 0.7453 0.0922 0.0279 0.042 Uiso 1 1 calc R . .
C57 C 1.0997(8) 0.2355(2) 0.2502(7) 0.030(2) Uani 1 1 d . . .
H57A H 1.1416 0.2243 0.3041 0.036 Uiso 1 1 calc R . .
H57B H 1.1222 0.2556 0.2625 0.036 Uiso 1 1 calc R . .
C58 C 1.1266(8) 0.2254(3) 0.1731(8) 0.040(3) Uani 1 1 d . . .
H58A H 1.0854 0.2366 0.1189 0.048 Uiso 1 1 calc R . .
H58B H 1.2049 0.2282 0.1862 0.048 Uiso 1 1 calc R . .
C59 C 1.1420(11) 0.1853(3) 0.0937(11) 0.060(4) Uani 1 1 d . . .
H59A H 1.2223 0.1851 0.1203 0.072 Uiso 1 1 calc R . .
H59B H 1.1197 0.1978 0.0401 0.072 Uiso 1 1 calc R . .
C60 C 1.1019(11) 0.1567(3) 0.0671(11) 0.058(4) Uani 1 1 d . . .
H60A H 1.1357 0.1487 0.0264 0.069 Uiso 1 1 calc R . .
H60B H 1.1211 0.1444 0.1208 0.069 Uiso 1 1 calc R . .
C61 C 0.9469(13) 0.1320(3) -0.0241(9) 0.057(4) Uani 1 1 d . . .
H61A H 0.9753 0.1158 0.0170 0.068 Uiso 1 1 calc R . .
H61B H 0.9727 0.1301 -0.0746 0.068 Uiso 1 1 calc R . .
C62 C 0.8259(11) 0.1315(3) -0.0596(8) 0.048(3) Uani 1 1 d . . .
H62A H 0.7987 0.1477 -0.1013 0.058 Uiso 1 1 calc R . .
H62B H 0.8010 0.1138 -0.0948 0.058 Uiso 1 1 calc R . .
N7 N 0.7416(10) 0.2045(3) 0.6577(9) 0.064(3) Uiso 1 1 d . . .
H7B H 0.7381 0.1979 0.6053 0.077 Uiso 1 1 calc R . .
H7C H 0.7661 0.2218 0.6743 0.077 Uiso 1 1 calc R . .
C65 C 0.6667(9) 0.1576(2) 0.6799(8) 0.039(3) Uiso 1 1 d . . .
H65A H 0.7249 0.1471 0.6680 0.047 Uiso 1 1 calc R . .
H65B H 0.6477 0.1467 0.7251 0.047 Uiso 1 1 calc R . .
C64 C 0.7073(12) 0.1870(3) 0.7168(10) 0.059(4) Uiso 1 1 d . . .
H64A H 0.6487 0.1970 0.7293 0.071 Uiso 1 1 calc R . .
H64B H 0.7690 0.1848 0.7747 0.071 Uiso 1 1 calc R . .
N8 N 0.5748(12) 0.1597(3) 0.5998(10) 0.082(4) Uiso 1 1 d . . .
H8B H 0.5493 0.1766 0.5783 0.098 Uiso 1 1 calc R . .
H8C H 0.5431 0.1442 0.5713 0.098 Uiso 1 1 calc R . .
Ge1 Ge 0.17547(9) 0.08660(2) 0.72086(7) 0.0272(2) Uani 1 1 d . . .
Sn2 Sn 0.21731(10) 0.113781(17) 0.58231(6) 0.0523(3) Uani 1 1 d . . .
Sn3 Sn 0.37701(6) 0.113714(16) 0.78411(7) 0.0430(2) Uani 1 1 d . . .
Sn4 Sn 0.03623(6) 0.147585(16) 0.76358(6) 0.0382(2) Uani 1 1 d . . .
Sn5 Sn 0.10441(7) 0.167573(15) 0.61903(5) 0.0345(2) Uani 1 1 d . . .
Sn6 Sn 0.26135(6) 0.168436(14) 0.81946(5) 0.02910(18) Uani 1 1 d . . .
Sn7 Sn 0.21937(7) 0.111901(16) 0.87960(5) 0.03456(19) Uani 1 1 d . . .
Sn8 Sn 0.00251(8) 0.110917(18) 0.60634(7) 0.0549(3) Uani 1 1 d . . .
Ge9 Ge 0.33357(9) 0.16135(2) 0.67343(8) 0.0290(3) Uani 1 1 d . . .
N9 N 0.5202(13) 0.0733(3) 1.0374(10) 0.082(4) Uiso 0.50 1 d P A 1
H9C H 0.4596 0.0830 1.0142 0.099 Uiso 0.50 1 calc PR A 1
H9D H 0.5750 0.0804 1.0825 0.099 Uiso 0.50 1 calc PR A 1
C66 C 0.5301(19) 0.0447(5) 1.0002(16) 0.103(7) Uiso 0.50 1 d P A 1
H66A H 0.5928 0.0453 0.9807 0.124 Uiso 0.50 1 calc PR A 1
H66B H 0.5478 0.0308 1.0499 0.124 Uiso 0.50 1 calc PR A 1
C67 C 0.441(3) 0.0341(7) 0.928(2) 0.070(8) Uiso 0.50 1 d P A 1
H67A H 0.4325 0.0458 0.8746 0.084 Uiso 0.50 1 calc PR A 1
H67B H 0.4587 0.0146 0.9152 0.084 Uiso 0.50 1 calc PR A 1
N10 N 0.346(2) 0.0333(6) 0.9381(19) 0.071(7) Uiso 0.50 1 d P A 1
H10C H 0.3403 0.0393 0.9884 0.086 Uiso 0.50 1 calc PR A 1
H10D H 0.2881 0.0268 0.8943 0.086 Uiso 0.50 1 calc PR A 1
N9' N 0.5202(13) 0.0733(3) 1.0374(10) 0.082(4) Uiso 0.50 1 d P B 2
H9'A H 0.5192 0.0887 1.0060 0.099 Uiso 0.50 1 calc PR B 2
H9'B H 0.5155 0.0747 1.0907 0.099 Uiso 0.50 1 calc PR B 2
C66' C 0.5301(19) 0.0447(5) 1.0002(16) 0.103(7) Uiso 0.50 1 d P B 2
H66C H 0.5949 0.0354 1.0441 0.124 Uiso 0.50 1 calc PR B 2
H66D H 0.4666 0.0334 0.9989 0.124 Uiso 0.50 1 calc PR B 2
C67' C 0.538(4) 0.0420(11) 0.917(3) 0.122(16) Uiso 0.50 1 d P B 2
H67D H 0.5222 0.0596 0.8810 0.146 Uiso 0.50 1 calc PR B 2
H67C H 0.4992 0.0254 0.8821 0.146 Uiso 0.50 1 calc PR B 2
N10' N 0.650(4) 0.0373(10) 0.970(4) 0.159(18) Uiso 0.50 1 d P B 2
H10E H 0.6724 0.0377 1.0291 0.191 Uiso 0.50 1 calc PR B 2
H10F H 0.6960 0.0340 0.9434 0.191 Uiso 0.50 1 calc PR B 2

loop_
_atom_site_aniso_label
_atom_site_aniso_U_11
_atom_site_aniso_U_22
_atom_site_aniso_U_33
_atom_site_aniso_U_23
_atom_site_aniso_U_13
_atom_site_aniso_U_12
C1 0.036(6) 0.026(5) 0.045(7) 0.002(5) 0.023(5) 0.000(4)
C2 0.043(6) 0.041(6) 0.029(6) 0.003(5) 0.017(5) 0.010(5)
C3 0.042(6) 0.033(6) 0.039(6) 0.004(5) 0.024(5) -0.004(5)
C4 0.038(7) 0.034(6) 0.081(10) 0.007(6) 0.030(7) 0.004(5)
C5 0.039(7) 0.039(7) 0.108(13) 0.015(8) 0.035(8) 0.007(6)
C6 0.048(8) 0.032(6) 0.089(11) -0.007(7) 0.041(8) -0.006(6)
C7 0.069(9) 0.034(6) 0.055(8) -0.012(6) 0.043(7) -0.014(6)
C8 0.049(7) 0.037(6) 0.053(8) 0.003(6) 0.029(6) 0.000(5)
K1 0.0254(10) 0.0186(9) 0.0176(10) -0.0004(8) 0.0072(8) -0.0022(8)
N1 0.033(5) 0.020(4) 0.035(5) 0.003(4) -0.003(4) 0.005(4)
N2 0.034(5) 0.018(4) 0.027(5) -0.003(3) 0.009(4) -0.001(3)
O1 0.036(4) 0.017(3) 0.022(4) -0.001(3) -0.003(3) -0.003(3)
O2 0.027(3) 0.016(3) 0.026(4) -0.001(3) 0.008(3) -0.002(3)
O3 0.042(4) 0.043(4) 0.013(3) 0.002(3) 0.006(3) 0.001(3)
O4 0.031(4) 0.031(4) 0.021(4) -0.010(3) 0.007(3) -0.004(3)
O5 0.031(4) 0.033(4) 0.063(6) 0.002(4) 0.021(4) 0.002(3)
O6 0.042(4) 0.030(4) 0.033(4) 0.002(3) 0.023(4) -0.004(3)
C9 0.051(7) 0.019(5) 0.037(7) 0.007(5) -0.002(5) 0.002(5)
C10 0.046(7) 0.018(5) 0.038(7) 0.007(4) -0.002(5) 0.006(5)
C11 0.038(6) 0.018(5) 0.025(5) -0.006(4) 0.002(5) -0.005(4)
C12 0.033(6) 0.028(5) 0.023(5) -0.002(4) 0.008(4) -0.010(4)
C13 0.027(5) 0.029(5) 0.026(5) 0.000(4) 0.001(4) 0.004(4)
C14 0.037(6) 0.023(5) 0.024(5) -0.002(4) -0.005(5) 0.008(4)
C15 0.050(7) 0.033(6) 0.030(6) 0.004(5) -0.013(5) 0.006(5)
C16 0.075(9) 0.047(7) 0.010(5) 0.007(5) -0.003(6) -0.012(6)
C17 0.045(7) 0.068(8) 0.014(5) -0.006(5) 0.011(5) 0.003(6)
C18 0.033(6) 0.063(8) 0.025(6) -0.019(5) 0.007(5) 0.007(5)
C19 0.033(6) 0.033(6) 0.031(6) -0.012(5) 0.009(5) -0.002(5)
C20 0.032(6) 0.019(5) 0.043(7) -0.003(4) 0.009(5) 0.006(4)
C21 0.041(7) 0.041(7) 0.059(8) 0.001(6) 0.011(6) 0.012(5)
C22 0.030(6) 0.048(7) 0.080(10) 0.009(7) 0.017(7) 0.006(5)
C23 0.045(8) 0.038(7) 0.124(14) 0.020(8) 0.045(9) -0.002(6)
C24 0.077(10) 0.042(7) 0.095(12) 0.015(7) 0.073(10) 0.002(7)
C25 0.068(8) 0.028(6) 0.025(6) 0.006(4) 0.021(6) -0.011(5)
C26 0.054(7) 0.015(5) 0.037(6) 0.009(4) 0.014(5) -0.002(5)
K2 0.0168(9) 0.0163(9) 0.0177(10) -0.0014(7) 0.0062(8) -0.0008(7)
N3 0.024(4) 0.021(4) 0.018(4) 0.000(3) 0.011(3) -0.004(3)
N4 0.029(4) 0.018(4) 0.028(5) -0.002(3) 0.014(4) -0.004(3)
O7 0.026(3) 0.023(3) 0.018(3) -0.002(3) 0.012(3) -0.002(3)
O8 0.020(3) 0.023(3) 0.039(4) 0.005(3) 0.014(3) 0.002(3)
O9 0.020(3) 0.034(4) 0.024(4) -0.003(3) 0.008(3) -0.005(3)
O10 0.022(3) 0.028(4) 0.026(4) 0.005(3) 0.002(3) 0.004(3)
O11 0.024(3) 0.024(3) 0.014(3) 0.001(3) 0.003(3) 0.001(3)
O12 0.027(3) 0.027(3) 0.017(3) -0.006(3) 0.007(3) -0.003(3)
C27 0.040(6) 0.011(4) 0.035(6) -0.005(4) 0.017(5) 0.003(4)
C28 0.031(5) 0.025(5) 0.032(6) -0.007(4) 0.018(5) -0.005(4)
C29 0.026(5) 0.028(5) 0.020(5) 0.005(4) 0.012(4) 0.006(4)
C30 0.024(5) 0.026(5) 0.030(6) 0.009(4) 0.010(4) 0.003(4)
C31 0.034(6) 0.018(5) 0.041(6) 0.003(4) 0.018(5) -0.007(4)
C32 0.044(6) 0.025(5) 0.051(7) 0.005(5) 0.031(6) 0.001(5)
C33 0.032(5) 0.028(5) 0.025(5) -0.012(4) 0.014(4) -0.012(4)
C34 0.025(5) 0.035(6) 0.025(5) -0.006(4) 0.008(4) -0.018(4)
C35 0.017(5) 0.043(6) 0.026(5) -0.007(5) 0.002(4) -0.003(4)
C36 0.029(6) 0.050(7) 0.026(6) -0.002(5) 0.002(5) 0.005(5)
C37 0.039(6) 0.027(5) 0.029(6) 0.009(4) 0.009(5) 0.012(5)
C38 0.036(6) 0.018(5) 0.045(7) 0.005(4) 0.020(5) 0.013(4)
C39 0.038(6) 0.020(5) 0.031(6) 0.002(4) 0.016(5) -0.006(4)
C40 0.038(6) 0.022(5) 0.024(5) 0.003(4) 0.016(5) 0.003(4)
C41 0.022(5) 0.033(5) 0.014(5) -0.003(4) 0.005(4) -0.003(4)
C42 0.029(5) 0.034(5) 0.015(5) -0.003(4) 0.007(4) -0.005(4)
C43 0.034(5) 0.024(5) 0.023(5) -0.013(4) 0.011(4) -0.004(4)
C44 0.029(5) 0.021(5) 0.042(6) -0.008(4) 0.009(5) -0.001(4)
K3 0.0177(9) 0.0224(10) 0.0172(10) 0.0023(8) 0.0045(8) 0.0042(8)
N5 0.016(4) 0.025(4) 0.022(4) 0.005(3) 0.002(3) -0.003(3)
N6 0.040(5) 0.032(5) 0.025(5) -0.005(4) 0.005(4) 0.013(4)
O13 0.019(3) 0.020(3) 0.034(4) -0.003(3) 0.012(3) -0.001(3)
O14 0.026(3) 0.027(4) 0.015(3) 0.002(3) 0.000(3) 0.004(3)
O15 0.030(4) 0.024(3) 0.016(3) 0.005(3) 0.005(3) -0.004(3)
O16 0.035(4) 0.022(3) 0.027(4) 0.002(3) 0.014(3) 0.000(3)
O17 0.024(4) 0.049(5) 0.049(5) 0.005(4) 0.017(4) 0.002(3)
O18 0.044(5) 0.056(5) 0.044(5) -0.006(4) 0.025(4) 0.017(4)
C45 0.033(6) 0.020(5) 0.036(6) 0.005(4) 0.011(5) -0.005(4)
C46 0.027(5) 0.025(5) 0.037(6) -0.003(4) 0.009(5) 0.006(4)
C47 0.029(5) 0.024(5) 0.031(6) 0.010(4) 0.016(5) 0.010(4)
C48 0.021(5) 0.028(5) 0.020(5) 0.006(4) 0.001(4) 0.007(4)
C49 0.039(6) 0.041(7) 0.033(6) -0.003(5) -0.002(5) 0.011(5)
C50 0.044(7) 0.038(6) 0.031(6) -0.014(5) -0.008(5) 0.000(5)
C51 0.023(5) 0.030(5) 0.023(5) -0.003(4) 0.003(4) -0.002(4)
C52 0.023(5) 0.036(6) 0.018(5) 0.001(4) 0.003(4) -0.005(4)
C53 0.030(5) 0.039(6) 0.018(5) 0.008(4) 0.005(4) -0.003(4)
C54 0.044(6) 0.027(5) 0.031(6) 0.010(4) 0.018(5) 0.000(5)
C55 0.029(6) 0.033(6) 0.043(7) -0.005(5) 0.011(5) -0.004(5)
C56 0.045(6) 0.022(5) 0.033(6) -0.002(4) 0.007(5) 0.006(5)
C57 0.021(5) 0.032(5) 0.033(6) 0.010(4) 0.005(4) -0.007(4)
C58 0.018(5) 0.058(8) 0.041(7) 0.019(6) 0.008(5) -0.005(5)
C59 0.044(8) 0.071(10) 0.077(10) 0.007(8) 0.037(8) 0.014(7)
C60 0.055(8) 0.061(9) 0.074(10) 0.013(7) 0.042(8) 0.026(7)
C61 0.091(11) 0.052(8) 0.042(8) -0.002(6) 0.043(8) 0.020(7)
C62 0.067(9) 0.042(7) 0.030(6) -0.006(5) 0.011(6) 0.011(6)
Ge1 0.0400(6) 0.0178(5) 0.0270(6) -0.0020(4) 0.0159(5) -0.0001(4)
Sn2 0.1051(8) 0.0285(4) 0.0384(5) -0.0064(3) 0.0442(5) -0.0069(4)
Sn3 0.0252(4) 0.0296(4) 0.0709(6) 0.0048(4) 0.0137(4) 0.0022(3)
Sn4 0.0306(4) 0.0276(4) 0.0582(5) 0.0089(4) 0.0184(4) 0.0054(3)
Sn5 0.0466(5) 0.0234(4) 0.0202(4) 0.0070(3) -0.0035(3) -0.0032(3)
Sn6 0.0376(4) 0.0175(3) 0.0224(4) -0.0062(3) -0.0006(3) -0.0014(3)
Sn7 0.0460(5) 0.0301(4) 0.0253(4) 0.0045(3) 0.0104(3) 0.0038(3)
Sn8 0.0555(6) 0.0338(5) 0.0474(5) -0.0013(4) -0.0141(4) -0.0063(4)
Ge9 0.0428(6) 0.0152(5) 0.0410(7) 0.0036(4) 0.0295(5) -0.0036(4)

loop_
_atom_type_symbol
_atom_type_description
_atom_type_scat_dispersion_real
_atom_type_scat_dispersion_imag
_atom_type_scat_source
C C 0.0033 0.0016 'International Tables Vol C Tables 4.2.6.8 and 6.1.1.4'
H H 0.0000 0.0000 'International Tables Vol C Tables 4.2.6.8 and 6.1.1.4'
N N 0.0061 0.0033 'International Tables Vol C Tables 4.2.6.8 and 6.1.1.4'
O O 0.0106 0.0060 'International Tables Vol C Tables 4.2.6.8 and 6.1.1.4'
K K 0.2009 0.2494 'International Tables Vol C Tables 4.2.6.8 and 6.1.1.4'
Ge Ge 0.1547 1.8001 'International Tables Vol C Tables 4.2.6.8 and 6.1.1.4'
Sn Sn -0.6537 1.4246 'International Tables Vol C Tables 4.2.6.8 and 6.1.1.4'

loop_
_geom_angle_atom_site_label_1
_geom_angle_atom_site_label_2
_geom_angle_atom_site_label_3
_geom_angle
_geom_angle_site_symmetry_1
_geom_angle_site_symmetry_3
_geom_angle_publ_flag
C2 C1 Ge1 126.2(9) . . ?
C1 C2 C3 127.2(11) . . ?
C8 C3 C4 117.4(11) . . ?
C8 C3 C2 120.6(11) . . ?
C4 C3 C2 121.9(11) . . ?
C5 C4 C3 120.2(14) . . ?
C4 C5 C6 121.7(14) . . ?
C7 C6 C5 119.4(12) . . ?
C6 C7 C8 119.4(13) . . ?
C3 C8 C7 121.7(13) . . ?
O1 K1 O4 127.6(2) . . ?
O1 K1 O5 96.5(2) . . ?
O4 K1 O5 130.7(2) . . ?
O1 K1 O6 135.6(2) . . ?
O4 K1 O6 92.3(2) . . ?
O5 K1 O6 61.1(2) . . ?
O1 K1 O3 100.6(2) . . ?
O4 K1 O3 61.2(2) . . ?
O5 K1 O3 93.2(2) . . ?
O6 K1 O3 117.2(2) . . ?
O1 K1 O2 61.07(19) . . ?
O4 K1 O2 99.9(2) . . ?
O5 K1 O2 122.7(2) . . ?
O6 K1 O2 97.5(2) . . ?
O3 K1 O2 139.8(2) . . ?
O1 K1 N1 60.0(2) . . ?
O4 K1 N1 120.7(2) . . ?
O5 K1 N1 59.3(2) . . ?
O6 K1 N1 119.8(2) . . ?
O3 K1 N1 59.9(2) . . ?
O2 K1 N1 120.6(2) . . ?
O1 K1 N2 120.6(2) . . ?
O4 K1 N2 59.6(2) . . ?
O5 K1 N2 119.9(2) . . ?
O6 K1 N2 59.4(2) . . ?
O3 K1 N2 120.3(2) . . ?
O2 K1 N2 59.8(2) . . ?
N1 K1 N2 179.1(3) . . ?
C21 N1 C9 109.8(9) . . ?
C21 N1 C15 111.2(10) . . ?
C9 N1 C15 109.7(9) . . ?
C21 N1 K1 109.6(7) . . ?
C9 N1 K1 107.7(6) . . ?
C15 N1 K1 108.8(6) . . ?
C26 N2 C20 110.7(8) . . ?
C26 N2 C14 110.2(8) . . ?
C20 N2 C14 110.8(8) . . ?
C26 N2 K1 109.3(6) . . ?
C20 N2 K1 107.5(6) . . ?
C14 N2 K1 108.2(5) . . ?
C10 O1 C11 111.8(7) . . ?
C10 O1 K1 121.1(6) . . ?
C11 O1 K1 116.6(5) . . ?
C13 O2 C12 111.1(7) . . ?
C13 O2 K1 113.3(5) . . ?
C12 O2 K1 108.6(5) . . ?
C16 O3 C17 109.9(9) . . ?
C16 O3 K1 112.8(6) . . ?
C17 O3 K1 108.9(6) . . ?
C19 O4 C18 111.5(8) . . ?
C19 O4 K1 120.5(6) . . ?
C18 O4 K1 115.5(6) . . ?
C23 O5 C22 111.1(10) . . ?
C23 O5 K1 111.2(7) . . ?
C22 O5 K1 118.2(7) . . ?
C24 O6 C25 112.2(9) . . ?
C24 O6 K1 112.1(6) . . ?
C25 O6 K1 113.8(6) . . ?
N1 C9 C10 114.3(9) . . ?
O1 C10 C9 109.4(9) . . ?
O1 C11 C12 108.8(8) . . ?
O2 C12 C11 109.0(8) . . ?
O2 C13 C14 109.5(8) . . ?
N2 C14 C13 113.1(8) . . ?
N1 C15 C16 113.1(9) . . ?
O3 C16 C15 108.6(10) . . ?
O3 C17 C18 109.8(9) . . ?
O4 C18 C17 108.5(9) . . ?
O4 C19 C20 108.5(8) . . ?
N2 C20 C19 113.4(8) . . ?
N1 C21 C22 112.8(10) . . ?
O5 C22 C21 108.2(10) . . ?
O5 C23 C24 109.3(11) . . ?
O6 C24 C23 109.1(11) . . ?
O6 C25 C26 109.6(9) . . ?
N2 C26 C25 113.0(8) . . ?
O9 K2 O12 135.0(2) . . ?
O9 K2 O10 61.5(2) . . ?
O12 K2 O10 95.2(2) . . ?
O9 K2 O8 119.9(2) . . ?
O12 K2 O8 98.8(2) . . ?
O10 K2 O8 95.3(2) . . ?
O9 K2 O7 96.23(19) . . ?
O12 K2 O7 123.9(2) . . ?
O10 K2 O7 135.2(2) . . ?
O8 K2 O7 60.84(19) . . ?
O9 K2 O11 96.6(2) . . ?
O12 K2 O11 60.48(19) . . ?
O10 K2 O11 120.2(2) . . ?
O8 K2 O11 138.8(2) . . ?
O7 K2 O11 99.48(19) . . ?
O9 K2 N3 60.4(2) . . ?
O12 K2 N3 119.8(2) . . ?
O10 K2 N3 121.2(2) . . ?
O8 K2 N3 120.6(2) . . ?
O7 K2 N3 60.32(19) . . ?
O11 K2 N3 59.88(19) . . ?
O9 K2 N4 120.4(2) . . ?
O12 K2 N4 59.9(2) . . ?
O10 K2 N4 59.6(2) . . ?
O8 K2 N4 58.9(2) . . ?
O7 K2 N4 119.1(2) . . ?
O11 K2 N4 119.9(2) . . ?
N3 K2 N4 179.1(2) . . ?
C27 N3 C33 110.6(7) . . ?
C27 N3 C39 110.1(8) . . ?
C33 N3 C39 109.1(7) . . ?
C27 N3 K2 108.7(5) . . ?
C33 N3 K2 108.5(5) . . ?
C39 N3 K2 109.8(5) . . ?
C38 N4 C44 110.8(8) . . ?
C38 N4 C32 108.7(8) . . ?
C44 N4 C32 110.4(8) . . ?
C38 N4 K2 108.8(6) . . ?
C44 N4 K2 107.9(6) . . ?
C32 N4 K2 110.3(6) . . ?
C28 O7 C29 111.2(7) . . ?
C28 O7 K2 116.2(5) . . ?
C29 O7 K2 111.1(5) . . ?
C30 O8 C31 110.8(7) . . ?
C30 O8 K2 114.8(5) . . ?
C31 O8 K2 119.2(6) . . ?
C34 O9 C35 111.1(7) . . ?
C34 O9 K2 115.3(5) . . ?
C35 O9 K2 111.7(5) . . ?
C37 O10 C36 110.2(8) . . ?
C37 O10 K2 117.3(6) . . ?
C36 O10 K2 112.8(6) . . ?
C40 O11 C41 112.3(7) . . ?
C40 O11 K2 116.5(5) . . ?
C41 O11 K2 115.2(5) . . ?
C43 O12 C42 109.8(7) . . ?
C43 O12 K2 119.1(5) . . ?
C42 O12 K2 113.2(5) . . ?
N3 C27 C28 113.8(8) . . ?
O7 C28 C27 109.4(8) . . ?
O7 C29 C30 109.6(8) . . ?
O8 C30 C29 108.9(8) . . ?
O8 C31 C32 109.1(8) . . ?
N4 C32 C31 112.6(9) . . ?
N3 C33 C34 113.2(8) . . ?
O9 C34 C33 109.1(8) . . ?
O9 C35 C36 110.0(8) . . ?
O10 C36 C35 108.2(9) . . ?
O10 C37 C38 108.5(8) . . ?
N4 C38 C37 113.2(8) . . ?
N3 C39 C40 113.8(8) . . ?
O11 C40 C39 109.2(8) . . ?
O11 C41 C42 109.7(8) . . ?
O12 C42 C41 109.3(8) . . ?
O12 C43 C44 108.6(8) . . ?
N4 C44 C43 114.0(8) . . ?
O18 K3 O15 127.5(2) . . ?
O18 K3 O14 103.0(2) . . ?
O15 K3 O14 122.7(2) . . ?
O18 K3 O17 60.5(3) . . ?
O15 K3 O17 87.7(2) . . ?
O14 K3 O17 146.4(2) . . ?
O18 K3 O16 89.0(2) . . ?
O15 K3 O16 60.63(19) . . ?
O14 K3 O16 100.2(2) . . ?
O17 K3 O16 107.9(2) . . ?
O18 K3 O13 125.2(2) . . ?
O15 K3 O13 101.2(2) . . ?
O14 K3 O13 59.64(19) . . ?
O17 K3 O13 104.0(2) . . ?
O16 K3 O13 141.9(2) . . ?
O18 K3 N6 61.3(3) . . ?
O15 K3 N6 119.1(2) . . ?
O14 K3 N6 60.1(2) . . ?
O17 K3 N6 120.5(3) . . ?
O16 K3 N6 59.5(2) . . ?
O13 K3 N6 118.8(2) . . ?
O18 K3 N5 118.7(3) . . ?
O15 K3 N5 61.5(2) . . ?
O14 K3 N5 119.3(2) . . ?
O17 K3 N5 59.7(2) . . ?
O16 K3 N5 121.2(2) . . ?
O13 K3 N5 60.5(2) . . ?
N6 K3 N5 179.3(2) . . ?
C45 N5 C57 108.8(7) . . ?
C45 N5 C51 109.9(8) . . ?
C57 N5 C51 111.4(7) . . ?
C45 N5 K3 109.2(6) . . ?
C57 N5 K3 112.2(6) . . ?
C51 N5 K3 105.4(5) . . ?
C62 N6 C56 111.1(9) . . ?
C62 N6 C50 110.3(9) . . ?
C56 N6 C50 108.4(9) . . ?
C62 N6 K3 105.4(7) . . ?
C56 N6 K3 111.0(6) . . ?
C50 N6 K3 110.6(6) . . ?
C47 O13 C46 110.8(7) . . ?
C47 O13 K3 113.4(5) . . ?
C46 O13 K3 117.2(5) . . ?
C48 O14 C49 110.7(7) . . ?
C48 O14 K3 116.4(5) . . ?
C49 O14 K3 118.5(6) . . ?
C52 O15 C53 111.0(7) . . ?
C52 O15 K3 119.6(5) . . ?
C53 O15 K3 113.0(5) . . ?
C55 O16 C54 111.9(8) . . ?
C55 O16 K3 116.5(6) . . ?
C54 O16 K3 114.0(5) . . ?
C59 O17 C58 110.3(9) . . ?
C59 O17 K3 114.9(8) . . ?
C58 O17 K3 114.7(6) . . ?
C61 O18 C60 111.3(10) . . ?
C61 O18 K3 120.4(7) . . ?
C60 O18 K3 113.2(7) . . ?
N5 C45 C46 113.9(8) . . ?
O13 C46 C45 109.0(8) . . ?
O13 C47 C48 109.6(8) . . ?
O14 C48 C47 108.7(7) . . ?
O14 C49 C50 109.9(9) . . ?
N6 C50 C49 113.3(10) . . ?
N5 C51 C52 113.4(8) . . ?
O15 C52 C51 109.2(8) . . ?
O15 C53 C54 109.2(8) . . ?
O16 C54 C53 109.9(8) . . ?
O16 C55 C56 107.6(9) . . ?
N6 C56 C55 113.4(9) . . ?
N5 C57 C58 113.0(9) . . ?
O17 C58 C57 110.2(8) . . ?
O17 C59 C60 110.3(11) . . ?
O18 C60 C59 109.3(11) . . ?
O18 C61 C62 110.8(10) . . ?
N6 C62 C61 114.8(10) . . ?
N8 C65 C64 110.5(12) . . ?
N7 C64 C65 114.6(12) . . ?
C1 Ge1 Sn8 122.6(4) . . ?
C1 Ge1 Sn7 119.6(3) . . ?
Sn8 Ge1 Sn7 107.48(5) . . ?
C1 Ge1 Sn2 108.5(3) . . ?
Sn8 Ge1 Sn2 67.74(4) . . ?
Sn7 Ge1 Sn2 120.99(4) . . ?
C1 Ge1 Sn3 106.2(3) . . ?
Sn8 Ge1 Sn3 122.01(5) . . ?
Sn7 Ge1 Sn3 66.80(4) . . ?
Sn2 Ge1 Sn3 68.60(4) . . ?
Ge1 Sn2 Ge9 100.66(4) . . ?
Ge1 Sn2 Sn8 53.44(3) . . ?
Ge9 Sn2 Sn8 109.53(4) . . ?
Ge1 Sn2 Sn5 88.46(3) . . ?
Ge9 Sn2 Sn5 57.45(3) . . ?
Sn8 Sn2 Sn5 57.89(3) . . ?
Ge1 Sn2 Sn3 55.83(3) . . ?
Ge9 Sn2 Sn3 55.43(3) . . ?
Sn8 Sn2 Sn3 100.41(3) . . ?
Sn5 Sn2 Sn3 89.79(3) . . ?
Ge9 Sn3 Ge1 100.97(4) . . ?
Ge9 Sn3 Sn7 109.02(4) . . ?
Ge1 Sn3 Sn7 54.60(3) . . ?
Ge9 Sn3 Sn2 56.07(3) . . ?
Ge1 Sn3 Sn2 55.57(3) . . ?
Sn7 Sn3 Sn2 100.94(3) . . ?
Ge9 Sn3 Sn6 57.01(3) . . ?
Ge1 Sn3 Sn6 88.53(3) . . ?
Sn7 Sn3 Sn6 57.17(2) . . ?
Sn2 Sn3 Sn6 89.70(3) . . ?
Sn5 Sn4 Sn8 60.54(3) . . ?
Sn5 Sn4 Sn6 64.00(3) . . ?
Sn8 Sn4 Sn6 105.84(3) . . ?
Sn5 Sn4 Sn7 104.83(3) . . ?
Sn8 Sn4 Sn7 92.03(3) . . ?
Sn6 Sn4 Sn7 59.71(3) . . ?
Ge9 Sn5 Sn4 109.21(3) . . ?
Ge9 Sn5 Sn8 109.67(4) . . ?
Sn4 Sn5 Sn8 60.00(3) . . ?
Ge9 Sn5 Sn2 55.97(3) . . ?
Sn4 Sn5 Sn2 101.39(3) . . ?
Sn8 Sn5 Sn2 59.51(3) . . ?
Ge9 Sn5 Sn6 56.86(3) . . ?
Sn4 Sn5 Sn6 58.34(3) . . ?
Sn8 Sn5 Sn6 101.40(3) . . ?
Sn2 Sn5 Sn6 91.10(3) . . ?
Ge9 Sn6 Sn7 108.79(3) . . ?
Ge9 Sn6 Sn4 108.63(4) . . ?
Sn7 Sn6 Sn4 60.54(3) . . ?
Ge9 Sn6 Sn5 56.88(3) . . ?
Sn7 Sn6 Sn5 100.90(3) . . ?
Sn4 Sn6 Sn5 57.66(3) . . ?
Ge9 Sn6 Sn3 54.95(3) . . ?
Sn7 Sn6 Sn3 58.97(2) . . ?
Sn4 Sn6 Sn3 100.28(3) . . ?
Sn5 Sn6 Sn3 89.42(3) . . ?
Ge1 Sn7 Sn6 95.35(3) . . ?
Ge1 Sn7 Sn4 79.34(3) . . ?
Sn6 Sn7 Sn4 59.75(2) . . ?
Ge1 Sn7 Sn3 58.60(3) . . ?
Sn6 Sn7 Sn3 63.87(3) . . ?
Sn4 Sn7 Sn3 103.13(3) . . ?
Ge1 Sn8 Sn4 80.73(4) . . ?
Ge1 Sn8 Sn5 94.89(4) . . ?
Sn4 Sn8 Sn5 59.46(3) . . ?
Ge1 Sn8 Sn2 58.82(4) . . ?
Sn4 Sn8 Sn2 103.21(3) . . ?
Sn5 Sn8 Sn2 62.60(3) . . ?
Sn3 Ge9 Sn2 68.51(3) . . ?
Sn3 Ge9 Sn6 68.04(3) . . ?
Sn2 Ge9 Sn6 103.50(4) . . ?
Sn3 Ge9 Sn5 103.03(4) . . ?
Sn2 Ge9 Sn5 66.58(4) . . ?
Sn6 Ge9 Sn5 66.26(3) . . ?
C67 C66 N9 118(2) . . ?
N10 C67 C66 118(3) . . ?

loop_
_geom_bond_atom_site_label_1
_geom_bond_atom_site_label_2
_geom_bond_distance
_geom_bond_site_symmetry_2
_geom_bond_publ_flag
C1 C2 1.344(16) . ?
C1 Ge1 1.947(10) . ?
C2 C3 1.464(15) . ?
C3 C8 1.371(17) . ?
C3 C4 1.418(17) . ?
C4 C5 1.347(18) . ?
C5 C6 1.38(2) . ?
C6 C7 1.36(2) . ?
C7 C8 1.395(17) . ?
K1 O1 2.733(7) . ?
K1 O4 2.758(7) . ?
K1 O5 2.806(8) . ?
K1 O6 2.846(7) . ?
K1 O3 2.860(7) . ?
K1 O2 2.860(7) . ?
K1 N1 3.050(8) . ?
K1 N2 3.080(8) . ?
N1 C21 1.430(16) . ?
N1 C9 1.455(14) . ?
N1 C15 1.465(15) . ?
N2 C26 1.455(13) . ?
N2 C20 1.463(13) . ?
N2 C14 1.469(13) . ?
O1 C10 1.419(12) . ?
O1 C11 1.421(12) . ?
O2 C13 1.409(12) . ?
O2 C12 1.434(11) . ?
O3 C16 1.406(14) . ?
O3 C17 1.412(13) . ?
O4 C19 1.411(13) . ?
O4 C18 1.441(13) . ?
O5 C23 1.411(14) . ?
O5 C22 1.443(15) . ?
O6 C24 1.396(14) . ?
O6 C25 1.418(14) . ?
C9 C10 1.493(16) . ?
C11 C12 1.476(14) . ?
C13 C14 1.494(15) . ?
C15 C16 1.501(19) . ?
C17 C18 1.482(18) . ?
C19 C20 1.513(15) . ?
C21 C22 1.502(18) . ?
C23 C24 1.50(2) . ?
C25 C26 1.491(16) . ?
K2 O9 2.798(7) . ?
K2 O12 2.805(6) . ?
K2 O10 2.808(7) . ?
K2 O8 2.809(7) . ?
K2 O7 2.820(6) . ?
K2 O11 2.831(6) . ?
K2 N3 3.025(8) . ?
K2 N4 3.056(8) . ?
N3 C27 1.452(12) . ?
N3 C33 1.463(12) . ?
N3 C39 1.470(12) . ?
N4 C38 1.456(13) . ?
N4 C44 1.464(13) . ?
N4 C32 1.483(13) . ?
O7 C28 1.421(11) . ?
O7 C29 1.427(11) . ?
O8 C30 1.417(11) . ?
O8 C31 1.423(12) . ?
O9 C34 1.423(12) . ?
O9 C35 1.429(12) . ?
O10 C37 1.423(12) . ?
O10 C36 1.426(13) . ?
O11 C40 1.414(11) . ?
O11 C41 1.429(11) . ?
O12 C43 1.419(11) . ?
O12 C42 1.451(11) . ?
C27 C28 1.495(14) . ?
C29 C30 1.487(14) . ?
C31 C32 1.485(14) . ?
C33 C34 1.489(15) . ?
C35 C36 1.487(16) . ?
C37 C38 1.503(15) . ?
C39 C40 1.497(14) . ?
C41 C42 1.475(14) . ?
C43 C44 1.506(15) . ?
K3 O18 2.741(7) . ?
K3 O15 2.767(6) . ?
K3 O14 2.811(7) . ?
K3 O17 2.819(7) . ?
K3 O16 2.831(7) . ?
K3 O13 2.834(6) . ?
K3 N6 2.974(9) . ?
K3 N5 2.987(8) . ?
N5 C45 1.459(12) . ?
N5 C57 1.467(12) . ?
N5 C51 1.487(12) . ?
N6 C62 1.444(15) . ?
N6 C56 1.463(14) . ?
N6 C50 1.466(15) . ?
O13 C47 1.410(12) . ?
O13 C46 1.417(12) . ?
O14 C48 1.403(11) . ?
O14 C49 1.415(13) . ?
O15 C52 1.417(12) . ?
O15 C53 1.424(12) . ?
O16 C55 1.407(12) . ?
O16 C54 1.432(12) . ?
O17 C59 1.411(16) . ?
O17 C58 1.420(14) . ?
O18 C61 1.404(16) . ?
O18 C60 1.435(16) . ?
C45 C46 1.505(14) . ?
C47 C48 1.493(14) . ?
C49 C50 1.495(16) . ?
C51 C52 1.505(14) . ?
C53 C54 1.462(15) . ?
C55 C56 1.496(16) . ?
C57 C58 1.481(16) . ?
C59 C60 1.46(2) . ?
C61 C62 1.49(2) . ?
N7 C64 1.448(18) . ?
C65 N8 1.411(18) . ?
C65 C64 1.526(18) . ?
Ge1 Sn8 2.6152(14) . ?
Ge1 Sn7 2.6683(13) . ?
Ge1 Sn2 2.7855(13) . ?
Ge1 Sn3 2.7940(14) . ?
Sn2 Ge9 2.8038(14) . ?
Sn2 Sn8 3.0133(16) . ?
Sn2 Sn5 3.1046(12) . ?
Sn2 Sn3 3.1443(14) . ?
Sn3 Ge9 2.7826(13) . ?
Sn3 Sn7 3.0089(12) . ?
Sn3 Sn6 3.1526(11) . ?
Sn4 Sn5 2.9298(11) . ?
Sn4 Sn8 2.9460(13) . ?
Sn4 Sn6 2.9516(11) . ?
Sn4 Sn7 2.9752(11) . ?
Sn5 Ge9 2.8518(14) . ?
Sn5 Sn8 2.9619(11) . ?
Sn5 Sn6 3.1168(10) . ?
Sn6 Ge9 2.8510(13) . ?
Sn6 Sn7 2.9506(10) . ?
N9 C66 1.50(3) . ?
C66 C67 1.40(4) . ?
C67 N10 1.33(4) . ?
C67' N10' 1.43(6) . ?

loop_
_geom_torsion_atom_site_label_1
_geom_torsion_atom_site_label_2
_geom_torsion_atom_site_label_3
_geom_torsion_atom_site_label_4
_geom_torsion
_geom_torsion_site_symmetry_1
_geom_torsion_site_symmetry_2
_geom_torsion_site_symmetry_3
_geom_torsion_site_symmetry_4
_geom_torsion_publ_flag
Ge1 C1 C2 C3 -177.5(8) . . . . ?
C1 C2 C3 C8 -163.6(11) . . . . ?
C1 C2 C3 C4 14.6(18) . . . . ?
C8 C3 C4 C5 3.7(18) . . . . ?
C2 C3 C4 C5 -174.6(12) . . . . ?
C3 C4 C5 C6 1(2) . . . . ?
C4 C5 C6 C7 -3(2) . . . . ?
C5 C6 C7 C8 1.7(19) . . . . ?
C4 C3 C8 C7 -5.4(17) . . . . ?
C2 C3 C8 C7 172.9(10) . . . . ?
C6 C7 C8 C3 2.8(18) . . . . ?
O1 K1 N1 C21 -106.3(8) . . . . ?
O4 K1 N1 C21 135.2(7) . . . . ?
O5 K1 N1 C21 13.3(7) . . . . ?
O6 K1 N1 C21 22.0(8) . . . . ?
O3 K1 N1 C21 128.1(8) . . . . ?
O2 K1 N1 C21 -98.9(7) . . . . ?
N2 K1 N1 C21 23(17) . . . . ?
O1 K1 N1 C9 13.1(7) . . . . ?
O4 K1 N1 C9 -105.4(7) . . . . ?
O5 K1 N1 C9 132.7(8) . . . . ?
O6 K1 N1 C9 141.4(7) . . . . ?
O3 K1 N1 C9 -112.5(8) . . . . ?
O2 K1 N1 C9 20.5(8) . . . . ?
N2 K1 N1 C9 142(17) . . . . ?
O1 K1 N1 C15 131.9(8) . . . . ?
O4 K1 N1 C15 13.5(8) . . . . ?
O5 K1 N1 C15 -108.4(8) . . . . ?
O6 K1 N1 C15 -99.7(8) . . . . ?
O3 K1 N1 C15 6.4(7) . . . . ?
O2 K1 N1 C15 139.4(7) . . . . ?
N2 K1 N1 C15 -99(17) . . . . ?
O1 K1 N2 C26 133.9(6) . . . . ?
O4 K1 N2 C26 -107.8(7) . . . . ?
O5 K1 N2 C26 14.5(7) . . . . ?
O6 K1 N2 C26 6.0(6) . . . . ?
O3 K1 N2 C26 -99.7(6) . . . . ?
O2 K1 N2 C26 127.3(7) . . . . ?
N1 K1 N2 C26 5(17) . . . . ?
O1 K1 N2 C20 -105.9(6) . . . . ?
O4 K1 N2 C20 12.5(6) . . . . ?
O5 K1 N2 C20 134.8(6) . . . . ?
O6 K1 N2 C20 126.2(7) . . . . ?
O3 K1 N2 C20 20.6(7) . . . . ?
O2 K1 N2 C20 -112.5(6) . . . . ?
N1 K1 N2 C20 125(17) . . . . ?
O1 K1 N2 C14 13.8(7) . . . . ?
O4 K1 N2 C14 132.2(7) . . . . ?
O5 K1 N2 C14 -105.5(7) . . . . ?
O6 K1 N2 C14 -114.1(7) . . . . ?
O3 K1 N2 C14 140.3(6) . . . . ?
O2 K1 N2 C14 7.2(6) . . . . ?
N1 K1 N2 C14 -115(17) . . . . ?
O4 K1 O1 C10 126.1(7) . . . . ?
O5 K1 O1 C10 -30.1(8) . . . . ?
O6 K1 O1 C10 -84.6(8) . . . . ?
O3 K1 O1 C10 64.4(8) . . . . ?
O2 K1 O1 C10 -154.0(8) . . . . ?
N1 K1 O1 C10 18.6(7) . . . . ?
N2 K1 O1 C10 -160.6(7) . . . . ?
O4 K1 O1 C11 -91.9(7) . . . . ?
O5 K1 O1 C11 111.9(7) . . . . ?
O6 K1 O1 C11 57.4(8) . . . . ?
O3 K1 O1 C11 -153.7(7) . . . . ?
O2 K1 O1 C11 -12.1(6) . . . . ?
N1 K1 O1 C11 160.6(7) . . . . ?
N2 K1 O1 C11 -18.6(7) . . . . ?
O1 K1 O2 C13 -146.6(7) . . . . ?
O4 K1 O2 C13 -19.0(6) . . . . ?
O5 K1 O2 C13 135.0(6) . . . . ?
O6 K1 O2 C13 74.7(6) . . . . ?
O3 K1 O2 C13 -75.6(7) . . . . ?
N1 K1 O2 C13 -154.0(6) . . . . ?
N2 K1 O2 C13 26.9(6) . . . . ?
O1 K1 O2 C12 -22.6(5) . . . . ?
O4 K1 O2 C12 105.0(6) . . . . ?
O5 K1 O2 C12 -100.9(6) . . . . ?
O6 K1 O2 C12 -161.2(6) . . . . ?
O3 K1 O2 C12 48.4(7) . . . . ?
N1 K1 O2 C12 -29.9(6) . . . . ?
N2 K1 O2 C12 150.9(6) . . . . ?
O1 K1 O3 C16 -17.6(8) . . . . ?
O4 K1 O3 C16 -144.8(8) . . . . ?
O5 K1 O3 C16 79.6(8) . . . . ?
O6 K1 O3 C16 138.5(8) . . . . ?
O2 K1 O3 C16 -74.9(9) . . . . ?
N1 K1 O3 C16 28.2(8) . . . . ?
N2 K1 O3 C16 -152.8(8) . . . . ?
O1 K1 O3 C17 104.6(7) . . . . ?
O4 K1 O3 C17 -22.6(7) . . . . ?
O5 K1 O3 C17 -158.2(7) . . . . ?
O6 K1 O3 C17 -99.3(7) . . . . ?
O2 K1 O3 C17 47.3(8) . . . . ?
N1 K1 O3 C17 150.4(8) . . . . ?
N2 K1 O3 C17 -30.5(8) . . . . ?
O1 K1 O4 C19 128.1(6) . . . . ?
O5 K1 O4 C19 -83.8(7) . . . . ?
O6 K1 O4 C19 -30.9(7) . . . . ?
O3 K1 O4 C19 -150.9(7) . . . . ?
O2 K1 O4 C19 67.1(7) . . . . ?
N1 K1 O4 C19 -157.9(6) . . . . ?
N2 K1 O4 C19 21.2(6) . . . . ?
O1 K1 O4 C18 -93.1(7) . . . . ?
O5 K1 O4 C18 55.0(8) . . . . ?
O6 K1 O4 C18 107.9(7) . . . . ?
O3 K1 O4 C18 -12.1(7) . . . . ?
O2 K1 O4 C18 -154.1(7) . . . . ?
N1 K1 O4 C18 -19.2(8) . . . . ?
N2 K1 O4 C18 159.9(8) . . . . ?
O1 K1 O5 C23 -160.0(9) . . . . ?
O4 K1 O5 C23 44.9(10) . . . . ?
O6 K1 O5 C23 -20.6(9) . . . . ?
O3 K1 O5 C23 98.9(10) . . . . ?
O2 K1 O5 C23 -100.4(10) . . . . ?
N1 K1 O5 C23 150.8(10) . . . . ?
N2 K1 O5 C23 -29.0(10) . . . . ?
O1 K1 O5 C22 69.7(8) . . . . ?
O4 K1 O5 C22 -85.3(8) . . . . ?
O6 K1 O5 C22 -150.9(9) . . . . ?
O3 K1 O5 C22 -31.4(8) . . . . ?
O2 K1 O5 C22 129.3(8) . . . . ?
N1 K1 O5 C22 20.5(8) . . . . ?
N2 K1 O5 C22 -159.3(8) . . . . ?
O1 K1 O6 C24 52.3(10) . . . . ?
O4 K1 O6 C24 -151.6(9) . . . . ?
O5 K1 O6 C24 -15.3(9) . . . . ?
O3 K1 O6 C24 -93.0(9) . . . . ?
O2 K1 O6 C24 108.0(9) . . . . ?
N1 K1 O6 C24 -23.8(9) . . . . ?
N2 K1 O6 C24 156.2(9) . . . . ?
O1 K1 O6 C25 -76.3(7) . . . . ?
O4 K1 O6 C25 79.8(7) . . . . ?
O5 K1 O6 C25 -143.9(7) . . . . ?
O3 K1 O6 C25 138.4(6) . . . . ?
O2 K1 O6 C25 -20.5(7) . . . . ?
N1 K1 O6 C25 -152.4(6) . . . . ?
N2 K1 O6 C25 27.6(6) . . . . ?
C21 N1 C9 C10 76.4(12) . . . . ?
C15 N1 C9 C10 -161.2(10) . . . . ?
K1 N1 C9 C10 -42.9(12) . . . . ?
C11 O1 C10 C9 168.3(9) . . . . ?
K1 O1 C10 C9 -48.1(12) . . . . ?
N1 C9 C10 O1 61.6(14) . . . . ?
C10 O1 C11 C12 -169.5(9) . . . . ?
K1 O1 C11 C12 45.2(10) . . . . ?
C13 O2 C12 C11 -179.4(8) . . . . ?
K1 O2 C12 C11 55.3(8) . . . . ?
O1 C11 C12 O2 -68.8(10) . . . . ?
C12 O2 C13 C14 177.0(8) . . . . ?
K1 O2 C13 C14 -60.4(9) . . . . ?
C26 N2 C14 C13 -159.2(9) . . . . ?
C20 N2 C14 C13 77.9(10) . . . . ?
K1 N2 C14 C13 -39.7(10) . . . . ?
O2 C13 C14 N2 69.8(11) . . . . ?
C21 N1 C15 C16 -159.9(10) . . . . ?
C9 N1 C15 C16 78.5(12) . . . . ?
K1 N1 C15 C16 -39.1(11) . . . . ?
C17 O3 C16 C15 177.0(9) . . . . ?
K1 O3 C16 C15 -61.3(10) . . . . ?
N1 C15 C16 O3 69.9(12) . . . . ?
C16 O3 C17 C18 179.8(9) . . . . ?
K1 O3 C17 C18 55.9(10) . . . . ?
C19 O4 C18 C17 -173.0(9) . . . . ?
K1 O4 C18 C17 44.6(10) . . . . ?
O3 C17 C18 O4 -69.3(11) . . . . ?
C18 O4 C19 C20 167.9(9) . . . . ?
K1 O4 C19 C20 -51.9(10) . . . . ?
C26 N2 C20 C19 76.1(11) . . . . ?
C14 N2 C20 C19 -161.3(9) . . . . ?
K1 N2 C20 C19 -43.3(10) . . . . ?
O4 C19 C20 N2 64.3(11) . . . . ?
C9 N1 C21 C22 -163.4(10) . . . . ?
C15 N1 C21 C22 75.0(13) . . . . ?
K1 N1 C21 C22 -45.3(12) . . . . ?
C23 O5 C22 C21 178.0(12) . . . . ?
K1 O5 C22 C21 -51.6(13) . . . . ?
N1 C21 C22 O5 65.8(15) . . . . ?
C22 O5 C23 C24 -171.9(11) . . . . ?
K1 O5 C23 C24 54.2(14) . . . . ?
C25 O6 C24 C23 177.7(10) . . . . ?
K1 O6 C24 C23 48.3(13) . . . . ?
O5 C23 C24 O6 -71.3(15) . . . . ?
C24 O6 C25 C26 170.8(9) . . . . ?
K1 O6 C25 C26 -60.6(9) . . . . ?
C20 N2 C26 C25 -156.1(9) . . . . ?
C14 N2 C26 C25 80.9(11) . . . . ?
K1 N2 C26 C25 -37.9(10) . . . . ?
O6 C25 C26 N2 67.9(12) . . . . ?
O9 K2 N3 C27 -129.3(6) . . . . ?
O12 K2 N3 C27 103.0(6) . . . . ?
O10 K2 N3 C27 -139.0(6) . . . . ?
O8 K2 N3 C27 -20.0(7) . . . . ?
O7 K2 N3 C27 -11.5(6) . . . . ?
O11 K2 N3 C27 111.9(6) . . . . ?
N4 K2 N3 C27 36(14) . . . . ?
O9 K2 N3 C33 -9.0(5) . . . . ?
O12 K2 N3 C33 -136.8(5) . . . . ?
O10 K2 N3 C33 -18.8(6) . . . . ?
O8 K2 N3 C33 100.3(6) . . . . ?
O7 K2 N3 C33 108.8(6) . . . . ?
O11 K2 N3 C33 -127.9(6) . . . . ?
N4 K2 N3 C33 156(14) . . . . ?
O9 K2 N3 C39 110.2(6) . . . . ?
O12 K2 N3 C39 -17.6(7) . . . . ?
O10 K2 N3 C39 100.4(6) . . . . ?
O8 K2 N3 C39 -140.5(6) . . . . ?
O7 K2 N3 C39 -132.0(6) . . . . ?
O11 K2 N3 C39 -8.7(6) . . . . ?
N4 K2 N3 C39 -85(14) . . . . ?
O9 K2 N4 C38 -20.3(7) . . . . ?
O12 K2 N4 C38 107.0(6) . . . . ?
O10 K2 N4 C38 -10.4(6) . . . . ?
O8 K2 N4 C38 -129.1(7) . . . . ?
O7 K2 N4 C38 -138.4(6) . . . . ?
O11 K2 N4 C38 99.1(6) . . . . ?
N3 K2 N4 C38 175(100) . . . . ?
O9 K2 N4 C44 -140.6(6) . . . . ?
O12 K2 N4 C44 -13.2(5) . . . . ?
O10 K2 N4 C44 -130.7(6) . . . . ?
O8 K2 N4 C44 110.7(6) . . . . ?
O7 K2 N4 C44 101.4(6) . . . . ?
O11 K2 N4 C44 -21.1(6) . . . . ?
N3 K2 N4 C44 54(14) . . . . ?
O9 K2 N4 C32 98.8(7) . . . . ?
O12 K2 N4 C32 -133.8(7) . . . . ?
O10 K2 N4 C32 108.7(7) . . . . ?
O8 K2 N4 C32 -9.9(6) . . . . ?
O7 K2 N4 C32 -19.3(7) . . . . ?
O11 K2 N4 C32 -141.7(6) . . . . ?
N3 K2 N4 C32 -66(14) . . . . ?
O9 K2 O7 C28 29.3(6) . . . . ?
O12 K2 O7 C28 -129.2(6) . . . . ?
O10 K2 O7 C28 84.4(7) . . . . ?
O8 K2 O7 C28 150.2(7) . . . . ?
O11 K2 O7 C28 -68.5(6) . . . . ?
N3 K2 O7 C28 -21.4(6) . . . . ?
N4 K2 O7 C28 159.3(6) . . . . ?
O9 K2 O7 C29 -99.3(6) . . . . ?
O12 K2 O7 C29 102.2(6) . . . . ?
O10 K2 O7 C29 -44.1(6) . . . . ?
O8 K2 O7 C29 21.6(5) . . . . ?
O11 K2 O7 C29 162.9(5) . . . . ?
N3 K2 O7 C29 -150.0(6) . . . . ?
N4 K2 O7 C29 30.8(6) . . . . ?
O9 K2 O8 C30 92.7(6) . . . . ?
O12 K2 O8 C30 -111.1(6) . . . . ?
O10 K2 O8 C30 152.7(6) . . . . ?
O7 K2 O8 C30 12.9(6) . . . . ?
O11 K2 O8 C30 -56.5(7) . . . . ?
N3 K2 O8 C30 21.4(7) . . . . ?
N4 K2 O8 C30 -157.8(7) . . . . ?
O9 K2 O8 C31 -132.4(6) . . . . ?
O12 K2 O8 C31 23.8(7) . . . . ?
O10 K2 O8 C31 -72.4(7) . . . . ?
O7 K2 O8 C31 147.8(7) . . . . ?
O11 K2 O8 C31 78.4(7) . . . . ?
N3 K2 O8 C31 156.3(6) . . . . ?
N4 K2 O8 C31 -22.9(6) . . . . ?
O12 K2 O9 C34 79.5(7) . . . . ?
O10 K2 O9 C34 146.1(6) . . . . ?
O8 K2 O9 C34 -134.9(6) . . . . ?
O7 K2 O9 C34 -75.1(6) . . . . ?
O11 K2 O9 C34 25.3(6) . . . . ?
N3 K2 O9 C34 -24.4(6) . . . . ?
N4 K2 O9 C34 155.8(6) . . . . ?
O12 K2 O9 C35 -48.6(7) . . . . ?
O10 K2 O9 C35 18.0(6) . . . . ?
O8 K2 O9 C35 97.0(6) . . . . ?
O7 K2 O9 C35 156.9(6) . . . . ?
O11 K2 O9 C35 -102.8(6) . . . . ?
N3 K2 O9 C35 -152.5(6) . . . . ?
N4 K2 O9 C35 27.7(7) . . . . ?
O9 K2 O10 C37 146.9(7) . . . . ?
O12 K2 O10 C37 -73.9(6) . . . . ?
O8 K2 O10 C37 25.6(7) . . . . ?
O7 K2 O10 C37 78.7(7) . . . . ?
O11 K2 O10 C37 -132.6(6) . . . . ?
N3 K2 O10 C37 156.5(6) . . . . ?
N4 K2 O10 C37 -23.4(6) . . . . ?
O9 K2 O10 C36 17.1(6) . . . . ?
O12 K2 O10 C36 156.4(6) . . . . ?
O8 K2 O10 C36 -104.2(6) . . . . ?
O7 K2 O10 C36 -51.1(7) . . . . ?
O11 K2 O10 C36 97.6(7) . . . . ?
N3 K2 O10 C36 26.7(7) . . . . ?
N4 K2 O10 C36 -153.2(7) . . . . ?
O9 K2 O11 C40 -74.2(6) . . . . ?
O12 K2 O11 C40 147.0(6) . . . . ?
O10 K2 O11 C40 -135.0(6) . . . . ?
O8 K2 O11 C40 79.3(7) . . . . ?
O7 K2 O11 C40 23.3(6) . . . . ?
N3 K2 O11 C40 -24.1(6) . . . . ?
N4 K2 O11 C40 154.9(6) . . . . ?
O9 K2 O11 C41 151.2(5) . . . . ?
O12 K2 O11 C41 12.4(5) . . . . ?
O10 K2 O11 C41 90.4(6) . . . . ?
O8 K2 O11 C41 -55.4(7) . . . . ?
O7 K2 O11 C41 -111.4(6) . . . . ?
N3 K2 O11 C41 -158.7(6) . . . . ?
N4 K2 O11 C41 20.3(6) . . . . ?
O9 K2 O12 C43 84.5(7) . . . . ?
O10 K2 O12 C43 30.4(6) . . . . ?
O8 K2 O12 C43 -65.8(6) . . . . ?
O7 K2 O12 C43 -126.5(6) . . . . ?
O11 K2 O12 C43 152.3(7) . . . . ?
N3 K2 O12 C43 161.1(6) . . . . ?
N4 K2 O12 C43 -19.8(6) . . . . ?
O9 K2 O12 C42 -46.8(7) . . . . ?
O10 K2 O12 C42 -100.9(6) . . . . ?
O8 K2 O12 C42 162.9(6) . . . . ?
O7 K2 O12 C42 102.2(6) . . . . ?
O11 K2 O12 C42 21.0(5) . . . . ?
N3 K2 O12 C42 29.8(6) . . . . ?
N4 K2 O12 C42 -151.2(6) . . . . ?
C33 N3 C27 C28 -75.8(10) . . . . ?
C39 N3 C27 C28 163.5(8) . . . . ?
K2 N3 C27 C28 43.2(9) . . . . ?
C29 O7 C28 C27 -178.9(8) . . . . ?
K2 O7 C28 C27 52.5(9) . . . . ?
N3 C27 C28 O7 -66.2(11) . . . . ?
C28 O7 C29 C30 174.4(8) . . . . ?
K2 O7 C29 C30 -54.4(8) . . . . ?
C31 O8 C30 C29 176.4(8) . . . . ?
K2 O8 C30 C29 -45.0(9) . . . . ?
O7 C29 C30 O8 67.9(10) . . . . ?
C30 O8 C31 C32 -169.6(8) . . . . ?
K2 O8 C31 C32 53.9(10) . . . . ?
C38 N4 C32 C31 159.8(9) . . . . ?
C44 N4 C32 C31 -78.5(11) . . . . ?
K2 N4 C32 C31 40.6(11) . . . . ?
O8 C31 C32 N4 -62.9(12) . . . . ?
C27 N3 C33 C34 160.2(8) . . . . ?
C39 N3 C33 C34 -78.5(10) . . . . ?
K2 N3 C33 C34 41.1(9) . . . . ?
C35 O9 C34 C33 -175.0(8) . . . . ?
K2 O9 C34 C33 56.6(9) . . . . ?
N3 C33 C34 O9 -67.3(10) . . . . ?
C34 O9 C35 C36 178.0(8) . . . . ?
K2 O9 C35 C36 -51.7(9) . . . . ?
C37 O10 C36 C35 177.2(8) . . . . ?
K2 O10 C36 C35 -49.5(9) . . . . ?
O9 C35 C36 O10 69.5(11) . . . . ?
C36 O10 C37 C38 -174.1(8) . . . . ?
K2 O10 C37 C38 54.9(9) . . . . ?
C44 N4 C38 C37 160.7(8) . . . . ?
C32 N4 C38 C37 -77.8(10) . . . . ?
K2 N4 C38 C37 42.3(9) . . . . ?
O10 C37 C38 N4 -66.3(11) . . . . ?
C27 N3 C39 C40 -79.9(10) . . . . ?
C33 N3 C39 C40 158.6(8) . . . . ?
K2 N3 C39 C40 39.7(9) . . . . ?
C41 O11 C40 C39 -169.4(7) . . . . ?
K2 O11 C40 C39 54.8(9) . . . . ?
N3 C39 C40 O11 -64.4(10) . . . . ?
C40 O11 C41 C42 179.5(8) . . . . ?
K2 O11 C41 C42 -44.1(8) . . . . ?
C43 O12 C42 C41 171.5(8) . . . . ?
K2 O12 C42 C41 -52.7(8) . . . . ?
O11 C41 C42 O12 64.9(9) . . . . ?
C42 O12 C43 C44 -176.9(8) . . . . ?
K2 O12 C43 C44 50.3(9) . . . . ?
C38 N4 C44 C43 -74.3(10) . . . . ?
C32 N4 C44 C43 165.2(8) . . . . ?
K2 N4 C44 C43 44.7(9) . . . . ?
O12 C43 C44 N4 -65.0(11) . . . . ?
O18 K3 N5 C45 102.5(6) . . . . ?
O15 K3 N5 C45 -138.0(6) . . . . ?
O14 K3 N5 C45 -24.4(7) . . . . ?
O17 K3 N5 C45 116.7(6) . . . . ?
O16 K3 N5 C45 -149.6(6) . . . . ?
O13 K3 N5 C45 -14.0(6) . . . . ?
N6 K3 N5 C45 9(19) . . . . ?
O18 K3 N5 C57 -18.2(7) . . . . ?
O15 K3 N5 C57 101.3(6) . . . . ?
O14 K3 N5 C57 -145.1(6) . . . . ?
O17 K3 N5 C57 -3.9(6) . . . . ?
O16 K3 N5 C57 89.7(6) . . . . ?
O13 K3 N5 C57 -134.6(6) . . . . ?
N6 K3 N5 C57 -111(19) . . . . ?
O18 K3 N5 C51 -139.5(5) . . . . ?
O15 K3 N5 C51 -20.0(5) . . . . ?
O14 K3 N5 C51 93.6(6) . . . . ?
O17 K3 N5 C51 -125.3(6) . . . . ?
O16 K3 N5 C51 -31.6(6) . . . . ?
O13 K3 N5 C51 104.0(6) . . . . ?
N6 K3 N5 C51 127(19) . . . . ?
O18 K3 N6 C62 -21.7(7) . . . . ?
O15 K3 N6 C62 -141.0(7) . . . . ?
O14 K3 N6 C62 105.8(7) . . . . ?
O17 K3 N6 C62 -35.1(7) . . . . ?
O16 K3 N6 C62 -129.0(7) . . . . ?
O13 K3 N6 C62 95.0(7) . . . . ?
N5 K3 N6 C62 72(19) . . . . ?
O18 K3 N6 C56 98.7(7) . . . . ?
O15 K3 N6 C56 -20.6(8) . . . . ?
O14 K3 N6 C56 -133.7(7) . . . . ?
O17 K3 N6 C56 85.3(7) . . . . ?
O16 K3 N6 C56 -8.6(6) . . . . ?
O13 K3 N6 C56 -144.6(6) . . . . ?
N5 K3 N6 C56 -168(19) . . . . ?
O18 K3 N6 C50 -140.9(8) . . . . ?
O15 K3 N6 C50 99.8(8) . . . . ?
O14 K3 N6 C50 -13.3(7) . . . . ?
O17 K3 N6 C50 -154.3(7) . . . . ?
O16 K3 N6 C50 111.8(8) . . . . ?
O13 K3 N6 C50 -24.2(8) . . . . ?
N5 K3 N6 C50 -47(19) . . . . ?
O18 K3 O13 C47 104.2(6) . . . . ?
O15 K3 O13 C47 -101.9(6) . . . . ?
O14 K3 O13 C47 19.7(5) . . . . ?
O17 K3 O13 C47 167.8(6) . . . . ?
O16 K3 O13 C47 -45.9(7) . . . . ?
N6 K3 O13 C47 30.5(6) . . . . ?
N5 K3 O13 C47 -149.8(6) . . . . ?
O18 K3 O13 C46 -124.7(6) . . . . ?
O15 K3 O13 C46 29.3(6) . . . . ?
O14 K3 O13 C46 150.8(7) . . . . ?
O17 K3 O13 C46 -61.1(6) . . . . ?
O16 K3 O13 C46 85.3(7) . . . . ?
N6 K3 O13 C46 161.7(6) . . . . ?
N5 K3 O13 C46 -18.7(6) . . . . ?
O18 K3 O14 C48 -108.5(6) . . . . ?
O15 K3 O14 C48 98.7(6) . . . . ?
O17 K3 O14 C48 -52.9(8) . . . . ?
O16 K3 O14 C48 160.2(6) . . . . ?
O13 K3 O14 C48 15.0(6) . . . . ?
N6 K3 O14 C48 -154.0(7) . . . . ?
N5 K3 O14 C48 25.5(7) . . . . ?
O18 K3 O14 C49 27.3(8) . . . . ?
O15 K3 O14 C49 -125.5(7) . . . . ?
O17 K3 O14 C49 82.9(8) . . . . ?
O16 K3 O14 C49 -64.0(7) . . . . ?
O13 K3 O14 C49 150.8(8) . . . . ?
N6 K3 O14 C49 -18.2(7) . . . . ?
N5 K3 O14 C49 161.3(7) . . . . ?
O18 K3 O15 C52 94.1(7) . . . . ?
O14 K3 O15 C52 -120.0(6) . . . . ?
O17 K3 O15 C52 44.7(6) . . . . ?
O16 K3 O15 C52 156.8(7) . . . . ?
O13 K3 O15 C52 -59.1(6) . . . . ?
N6 K3 O15 C52 168.7(6) . . . . ?
N5 K3 O15 C52 -11.8(6) . . . . ?
O18 K3 O15 C53 -39.4(7) . . . . ?
O14 K3 O15 C53 106.5(6) . . . . ?
O17 K3 O15 C53 -88.8(6) . . . . ?
O16 K3 O15 C53 23.3(6) . . . . ?
O13 K3 O15 C53 167.4(6) . . . . ?
N6 K3 O15 C53 35.2(6) . . . . ?
N5 K3 O15 C53 -145.3(6) . . . . ?
O18 K3 O16 C55 -82.1(7) . . . . ?
O15 K3 O16 C55 142.8(7) . . . . ?
O14 K3 O16 C55 20.9(7) . . . . ?
O17 K3 O16 C55 -140.6(6) . . . . ?
O13 K3 O16 C55 73.8(7) . . . . ?
N6 K3 O16 C55 -25.2(6) . . . . ?
N5 K3 O16 C55 154.5(6) . . . . ?
O18 K3 O16 C54 145.3(6) . . . . ?
O15 K3 O16 C54 10.2(6) . . . . ?
O14 K3 O16 C54 -111.7(6) . . . . ?
O17 K3 O16 C54 86.8(7) . . . . ?
O13 K3 O16 C54 -58.8(7) . . . . ?
N6 K3 O16 C54 -157.8(7) . . . . ?
N5 K3 O16 C54 21.9(7) . . . . ?
O18 K3 O17 C59 8.8(8) . . . . ?
O15 K3 O17 C59 145.1(8) . . . . ?
O14 K3 O17 C59 -58.6(10) . . . . ?
O16 K3 O17 C59 87.0(8) . . . . ?
O13 K3 O17 C59 -114.0(8) . . . . ?
N6 K3 O17 C59 22.3(9) . . . . ?
N5 K3 O17 C59 -156.8(9) . . . . ?
O18 K3 O17 C58 138.2(8) . . . . ?
O15 K3 O17 C58 -85.6(7) . . . . ?
O14 K3 O17 C58 70.8(8) . . . . ?
O16 K3 O17 C58 -143.6(7) . . . . ?
O13 K3 O17 C58 15.4(7) . . . . ?
N6 K3 O17 C58 151.7(7) . . . . ?
N5 K3 O17 C58 -27.5(7) . . . . ?
O15 K3 O18 C61 98.6(9) . . . . ?
O14 K3 O18 C61 -52.4(9) . . . . ?
O17 K3 O18 C61 159.2(9) . . . . ?
O16 K3 O18 C61 47.8(9) . . . . ?
O13 K3 O18 C61 -114.3(9) . . . . ?
N6 K3 O18 C61 -7.6(8) . . . . ?
N5 K3 O18 C61 173.3(8) . . . . ?
O15 K3 O18 C60 -36.7(9) . . . . ?
O14 K3 O18 C60 172.3(8) . . . . ?
O17 K3 O18 C60 23.9(8) . . . . ?
O16 K3 O18 C60 -87.5(8) . . . . ?
O13 K3 O18 C60 110.4(8) . . . . ?
N6 K3 O18 C60 -142.9(9) . . . . ?
N5 K3 O18 C60 38.0(9) . . . . ?
C57 N5 C45 C46 168.2(9) . . . . ?
C51 N5 C45 C46 -69.6(11) . . . . ?
K3 N5 C45 C46 45.5(10) . . . . ?
C47 O13 C46 C45 -179.0(8) . . . . ?
K3 O13 C46 C45 48.7(9) . . . . ?
N5 C45 C46 O13 -64.9(11) . . . . ?
C46 O13 C47 C48 174.6(8) . . . . ?
K3 O13 C47 C48 -51.2(8) . . . . ?
C49 O14 C48 C47 174.9(9) . . . . ?
K3 O14 C48 C47 -46.1(9) . . . . ?
O13 C47 C48 O14 65.2(10) . . . . ?
C48 O14 C49 C50 -174.2(9) . . . . ?
K3 O14 C49 C50 47.7(12) . . . . ?
C62 N6 C50 C49 -73.0(12) . . . . ?
C56 N6 C50 C49 165.2(10) . . . . ?
K3 N6 C50 C49 43.2(11) . . . . ?
O14 C49 C50 N6 -61.6(14) . . . . ?
C45 N5 C51 C52 169.1(8) . . . . ?
C57 N5 C51 C52 -70.3(10) . . . . ?
K3 N5 C51 C52 51.6(8) . . . . ?
C53 O15 C52 C51 176.6(8) . . . . ?
K3 O15 C52 C51 42.3(9) . . . . ?
N5 C51 C52 O15 -65.6(10) . . . . ?
C52 O15 C53 C54 166.8(8) . . . . ?
K3 O15 C53 C54 -55.7(9) . . . . ?
C55 O16 C54 C53 -176.7(9) . . . . ?
K3 O16 C54 C53 -41.9(10) . . . . ?
O15 C53 C54 O16 65.8(11) . . . . ?
C54 O16 C55 C56 -170.9(8) . . . . ?
K3 O16 C55 C56 55.6(9) . . . . ?
C62 N6 C56 C55 157.3(10) . . . . ?
C50 N6 C56 C55 -81.4(11) . . . . ?
K3 N6 C56 C55 40.3(11) . . . . ?
O16 C55 C56 N6 -64.7(12) . . . . ?
C45 N5 C57 C58 -87.2(11) . . . . ?
C51 N5 C57 C58 151.5(9) . . . . ?
K3 N5 C57 C58 33.7(10) . . . . ?
C59 O17 C58 C57 -170.5(10) . . . . ?
K3 O17 C58 C57 57.9(10) . . . . ?
N5 C57 C58 O17 -61.7(11) . . . . ?
C58 O17 C59 C60 -171.6(11) . . . . ?
K3 O17 C59 C60 -40.0(14) . . . . ?
C61 O18 C60 C59 165.2(11) . . . . ?
K3 O18 C60 C59 -55.4(13) . . . . ?
O17 C59 C60 O18 63.9(15) . . . . ?
C60 O18 C61 C62 172.0(11) . . . . ?
K3 O18 C61 C62 35.9(13) . . . . ?
C56 N6 C62 C61 -69.1(13) . . . . ?
C50 N6 C62 C61 170.7(10) . . . . ?
K3 N6 C62 C61 51.2(11) . . . . ?
O18 C61 C62 N6 -61.6(14) . . . . ?
N8 C65 C64 N7 -61.5(16) . . . . ?
C2 C1 Ge1 Sn8 -17.4(11) . . . . ?
C2 C1 Ge1 Sn7 123.2(9) . . . . ?
C2 C1 Ge1 Sn2 -92.3(10) . . . . ?
C2 C1 Ge1 Sn3 -164.6(9) . . . . ?
C1 Ge1 Sn2 Ge9 -135.0(4) . . . . ?
Sn8 Ge1 Sn2 Ge9 106.50(4) . . . . ?
Sn7 Ge1 Sn2 Ge9 8.87(7) . . . . ?
Sn3 Ge1 Sn2 Ge9 -34.35(4) . . . . ?
C1 Ge1 Sn2 Sn8 118.5(4) . . . . ?
Sn7 Ge1 Sn2 Sn8 -97.63(6) . . . . ?
Sn3 Ge1 Sn2 Sn8 -140.84(4) . . . . ?
C1 Ge1 Sn2 Sn5 168.5(4) . . . . ?
Sn8 Ge1 Sn2 Sn5 50.05(3) . . . . ?
Sn7 Ge1 Sn2 Sn5 -47.58(6) . . . . ?
Sn3 Ge1 Sn2 Sn5 -90.79(3) . . . . ?
C1 Ge1 Sn2 Sn3 -100.7(4) . . . . ?
Sn8 Ge1 Sn2 Sn3 140.84(4) . . . . ?
Sn7 Ge1 Sn2 Sn3 43.21(5) . . . . ?
C1 Ge1 Sn3 Ge9 138.6(3) . . . . ?
Sn8 Ge1 Sn3 Ge9 -8.88(7) . . . . ?
Sn7 Ge1 Sn3 Ge9 -105.63(4) . . . . ?
Sn2 Ge1 Sn3 Ge9 34.69(4) . . . . ?
C1 Ge1 Sn3 Sn7 -115.8(3) . . . . ?
Sn8 Ge1 Sn3 Sn7 96.75(6) . . . . ?
Sn2 Ge1 Sn3 Sn7 140.32(4) . . . . ?
C1 Ge1 Sn3 Sn2 103.9(3) . . . . ?
Sn8 Ge1 Sn3 Sn2 -43.56(5) . . . . ?
Sn7 Ge1 Sn3 Sn2 -140.32(4) . . . . ?
C1 Ge1 Sn3 Sn6 -165.5(3) . . . . ?
Sn8 Ge1 Sn3 Sn6 47.08(6) . . . . ?
Sn7 Ge1 Sn3 Sn6 -49.67(3) . . . . ?
Sn2 Ge1 Sn3 Sn6 90.65(3) . . . . ?
Ge1 Sn2 Sn3 Ge9 -137.67(5) . . . . ?
Sn8 Sn2 Sn3 Ge9 -106.63(4) . . . . ?
Sn5 Sn2 Sn3 Ge9 -49.39(3) . . . . ?
Ge9 Sn2 Sn3 Ge1 137.67(5) . . . . ?
Sn8 Sn2 Sn3 Ge1 31.04(3) . . . . ?
Sn5 Sn2 Sn3 Ge1 88.28(4) . . . . ?
Ge1 Sn2 Sn3 Sn7 -32.01(3) . . . . ?
Ge9 Sn2 Sn3 Sn7 105.66(4) . . . . ?
Sn8 Sn2 Sn3 Sn7 -0.97(4) . . . . ?
Sn5 Sn2 Sn3 Sn7 56.27(3) . . . . ?
Ge1 Sn2 Sn3 Sn6 -88.43(4) . . . . ?
Ge9 Sn2 Sn3 Sn6 49.25(3) . . . . ?
Sn8 Sn2 Sn3 Sn6 -57.38(3) . . . . ?
Sn5 Sn2 Sn3 Sn6 -0.15(3) . . . . ?
Sn8 Sn4 Sn5 Ge9 -102.14(4) . . . . ?
Sn6 Sn4 Sn5 Ge9 26.48(3) . . . . ?
Sn7 Sn4 Sn5 Ge9 -18.32(4) . . . . ?
Sn6 Sn4 Sn5 Sn8 128.63(3) . . . . ?
Sn7 Sn4 Sn5 Sn8 83.83(3) . . . . ?
Sn8 Sn4 Sn5 Sn2 -44.44(3) . . . . ?
Sn6 Sn4 Sn5 Sn2 84.18(3) . . . . ?
Sn7 Sn4 Sn5 Sn2 39.39(4) . . . . ?
Sn8 Sn4 Sn5 Sn6 -128.63(3) . . . . ?
Sn7 Sn4 Sn5 Sn6 -44.80(3) . . . . ?
Ge1 Sn2 Sn5 Ge9 103.69(4) . . . . ?
Sn8 Sn2 Sn5 Ge9 150.32(4) . . . . ?
Sn3 Sn2 Sn5 Ge9 47.87(3) . . . . ?
Ge1 Sn2 Sn5 Sn4 -1.91(4) . . . . ?
Ge9 Sn2 Sn5 Sn4 -105.60(4) . . . . ?
Sn8 Sn2 Sn5 Sn4 44.72(3) . . . . ?
Sn3 Sn2 Sn5 Sn4 -57.73(3) . . . . ?
Ge1 Sn2 Sn5 Sn8 -46.64(4) . . . . ?
Ge9 Sn2 Sn5 Sn8 -150.32(4) . . . . ?
Sn3 Sn2 Sn5 Sn8 -102.46(3) . . . . ?
Ge1 Sn2 Sn5 Sn6 55.97(4) . . . . ?
Ge9 Sn2 Sn5 Sn6 -47.72(3) . . . . ?
Sn8 Sn2 Sn5 Sn6 102.60(3) . . . . ?
Sn3 Sn2 Sn5 Sn6 0.15(3) . . . . ?
Sn5 Sn4 Sn6 Ge9 -26.39(3) . . . . ?
Sn8 Sn4 Sn6 Ge9 18.60(4) . . . . ?
Sn7 Sn4 Sn6 Ge9 101.53(4) . . . . ?
Sn5 Sn4 Sn6 Sn7 -127.93(3) . . . . ?
Sn8 Sn4 Sn6 Sn7 -82.93(3) . . . . ?
Sn8 Sn4 Sn6 Sn5 45.00(3) . . . . ?
Sn7 Sn4 Sn6 Sn5 127.93(3) . . . . ?
Sn5 Sn4 Sn6 Sn3 -82.69(3) . . . . ?
Sn8 Sn4 Sn6 Sn3 -37.70(4) . . . . ?
Sn7 Sn4 Sn6 Sn3 45.23(3) . . . . ?
Sn4 Sn5 Sn6 Ge9 149.81(4) . . . . ?
Sn8 Sn5 Sn6 Ge9 106.16(4) . . . . ?
Sn2 Sn5 Sn6 Ge9 47.08(3) . . . . ?
Ge9 Sn5 Sn6 Sn7 -105.42(4) . . . . ?
Sn4 Sn5 Sn6 Sn7 44.38(3) . . . . ?
Sn8 Sn5 Sn6 Sn7 0.74(4) . . . . ?
Sn2 Sn5 Sn6 Sn7 -58.34(3) . . . . ?
Ge9 Sn5 Sn6 Sn4 -149.81(4) . . . . ?
Sn8 Sn5 Sn6 Sn4 -43.65(3) . . . . ?
Sn2 Sn5 Sn6 Sn4 -102.73(3) . . . . ?
Ge9 Sn5 Sn6 Sn3 -47.23(3) . . . . ?
Sn4 Sn5 Sn6 Sn3 102.58(3) . . . . ?
Sn8 Sn5 Sn6 Sn3 58.93(4) . . . . ?
Sn2 Sn5 Sn6 Sn3 -0.15(3) . . . . ?
Ge1 Sn3 Sn6 Ge9 -104.10(5) . . . . ?
Sn7 Sn3 Sn6 Ge9 -151.79(4) . . . . ?
Sn2 Sn3 Sn6 Ge9 -48.53(4) . . . . ?
Ge9 Sn3 Sn6 Sn7 151.79(4) . . . . ?
Ge1 Sn3 Sn6 Sn7 47.69(3) . . . . ?
Sn2 Sn3 Sn6 Sn7 103.26(3) . . . . ?
Ge9 Sn3 Sn6 Sn4 105.62(4) . . . . ?
Ge1 Sn3 Sn6 Sn4 1.52(4) . . . . ?
Sn7 Sn3 Sn6 Sn4 -46.17(3) . . . . ?
Sn2 Sn3 Sn6 Sn4 57.08(3) . . . . ?
Ge9 Sn3 Sn6 Sn5 48.68(4) . . . . ?
Ge1 Sn3 Sn6 Sn5 -55.42(4) . . . . ?
Sn7 Sn3 Sn6 Sn5 -103.11(3) . . . . ?
Sn2 Sn3 Sn6 Sn5 0.14(3) . . . . ?
C1 Ge1 Sn7 Sn6 150.9(4) . . . . ?
Sn8 Ge1 Sn7 Sn6 -63.14(5) . . . . ?
Sn2 Ge1 Sn7 Sn6 10.95(6) . . . . ?
Sn3 Ge1 Sn7 Sn6 54.87(3) . . . . ?
C1 Ge1 Sn7 Sn4 -151.2(4) . . . . ?
Sn8 Ge1 Sn7 Sn4 -5.32(4) . . . . ?
Sn2 Ge1 Sn7 Sn4 68.77(5) . . . . ?
Sn3 Ge1 Sn7 Sn4 112.69(3) . . . . ?
C1 Ge1 Sn7 Sn3 96.1(4) . . . . ?
Sn8 Ge1 Sn7 Sn3 -118.01(5) . . . . ?
Sn2 Ge1 Sn7 Sn3 -43.91(5) . . . . ?
Ge9 Sn6 Sn7 Ge1 -26.91(5) . . . . ?
Sn4 Sn6 Sn7 Ge1 74.36(4) . . . . ?
Sn5 Sn6 Sn7 Ge1 31.61(4) . . . . ?
Sn3 Sn6 Sn7 Ge1 -51.03(3) . . . . ?
Ge9 Sn6 Sn7 Sn4 -101.26(4) . . . . ?
Sn5 Sn6 Sn7 Sn4 -42.74(3) . . . . ?
Sn3 Sn6 Sn7 Sn4 -125.39(3) . . . . ?
Ge9 Sn6 Sn7 Sn3 24.13(4) . . . . ?
Sn4 Sn6 Sn7 Sn3 125.39(3) . . . . ?
Sn5 Sn6 Sn7 Sn3 82.65(3) . . . . ?
Sn5 Sn4 Sn7 Ge1 -55.51(4) . . . . ?
Sn8 Sn4 Sn7 Ge1 4.51(4) . . . . ?
Sn6 Sn4 Sn7 Ge1 -102.69(4) . . . . ?
Sn5 Sn4 Sn7 Sn6 47.17(3) . . . . ?
Sn8 Sn4 Sn7 Sn6 107.19(3) . . . . ?
Sn5 Sn4 Sn7 Sn3 -1.55(4) . . . . ?
Sn8 Sn4 Sn7 Sn3 58.47(4) . . . . ?
Sn6 Sn4 Sn7 Sn3 -48.72(3) . . . . ?
Ge9 Sn3 Sn7 Ge1 90.12(5) . . . . ?
Sn2 Sn3 Sn7 Ge1 32.44(3) . . . . ?
Sn6 Sn3 Sn7 Ge1 114.91(4) . . . . ?
Ge9 Sn3 Sn7 Sn6 -24.79(4) . . . . ?
Ge1 Sn3 Sn7 Sn6 -114.91(4) . . . . ?
Sn2 Sn3 Sn7 Sn6 -82.47(3) . . . . ?
Ge9 Sn3 Sn7 Sn4 21.52(5) . . . . ?
Ge1 Sn3 Sn7 Sn4 -68.60(4) . . . . ?
Sn2 Sn3 Sn7 Sn4 -36.16(4) . . . . ?
Sn6 Sn3 Sn7 Sn4 46.31(3) . . . . ?
C1 Ge1 Sn8 Sn4 150.0(4) . . . . ?
Sn7 Ge1 Sn8 Sn4 5.35(4) . . . . ?
Sn2 Ge1 Sn8 Sn4 -111.68(3) . . . . ?
Sn3 Ge1 Sn8 Sn4 -67.78(6) . . . . ?
C1 Ge1 Sn8 Sn5 -152.0(4) . . . . ?
Sn7 Ge1 Sn8 Sn5 63.30(5) . . . . ?
Sn2 Ge1 Sn8 Sn5 -53.73(4) . . . . ?
Sn3 Ge1 Sn8 Sn5 -9.84(6) . . . . ?
C1 Ge1 Sn8 Sn2 -98.3(4) . . . . ?
Sn7 Ge1 Sn8 Sn2 117.03(5) . . . . ?
Sn3 Ge1 Sn8 Sn2 43.89(5) . . . . ?
Sn5 Sn4 Sn8 Ge1 101.33(4) . . . . ?
Sn6 Sn4 Sn8 Ge1 54.46(4) . . . . ?
Sn7 Sn4 Sn8 Ge1 -4.58(4) . . . . ?
Sn6 Sn4 Sn8 Sn5 -46.88(3) . . . . ?
Sn7 Sn4 Sn8 Sn5 -105.91(3) . . . . ?
Sn5 Sn4 Sn8 Sn2 46.59(3) . . . . ?
Sn6 Sn4 Sn8 Sn2 -0.29(4) . . . . ?
Sn7 Sn4 Sn8 Sn2 -59.33(4) . . . . ?
Ge9 Sn5 Sn8 Ge1 25.15(5) . . . . ?
Sn4 Sn5 Sn8 Ge1 -76.22(4) . . . . ?
Sn2 Sn5 Sn8 Ge1 50.98(4) . . . . ?
Sn6 Sn5 Sn8 Ge1 -33.51(5) . . . . ?
Ge9 Sn5 Sn8 Sn4 101.37(4) . . . . ?
Sn2 Sn5 Sn8 Sn4 127.20(3) . . . . ?
Sn6 Sn5 Sn8 Sn4 42.71(3) . . . . ?
Ge9 Sn5 Sn8 Sn2 -25.83(4) . . . . ?
Sn4 Sn5 Sn8 Sn2 -127.20(3) . . . . ?
Sn6 Sn5 Sn8 Sn2 -84.48(3) . . . . ?
Ge9 Sn2 Sn8 Ge1 -88.92(5) . . . . ?
Sn5 Sn2 Sn8 Ge1 -115.20(4) . . . . ?
Sn3 Sn2 Sn8 Ge1 -32.08(4) . . . . ?
Ge1 Sn2 Sn8 Sn4 70.40(4) . . . . ?
Ge9 Sn2 Sn8 Sn4 -18.52(5) . . . . ?
Sn5 Sn2 Sn8 Sn4 -44.80(3) . . . . ?
Sn3 Sn2 Sn8 Sn4 38.32(4) . . . . ?
Ge1 Sn2 Sn8 Sn5 115.20(4) . . . . ?
Ge9 Sn2 Sn8 Sn5 26.28(4) . . . . ?
Sn3 Sn2 Sn8 Sn5 83.12(3) . . . . ?
Ge1 Sn3 Ge9 Sn2 -34.45(4) . . . . ?
Sn7 Sn3 Ge9 Sn2 -90.58(4) . . . . ?
Sn6 Sn3 Ge9 Sn2 -115.42(4) . . . . ?
Ge1 Sn3 Ge9 Sn6 80.97(4) . . . . ?
Sn7 Sn3 Ge9 Sn6 24.84(4) . . . . ?
Sn2 Sn3 Ge9 Sn6 115.42(4) . . . . ?
Ge1 Sn3 Ge9 Sn5 23.57(5) . . . . ?
Sn7 Sn3 Ge9 Sn5 -32.56(5) . . . . ?
Sn2 Sn3 Ge9 Sn5 58.03(4) . . . . ?
Sn6 Sn3 Ge9 Sn5 -57.40(3) . . . . ?
Ge1 Sn2 Ge9 Sn3 34.53(4) . . . . ?
Sn8 Sn2 Ge9 Sn3 89.34(4) . . . . ?
Sn5 Sn2 Ge9 Sn3 115.76(4) . . . . ?
Ge1 Sn2 Ge9 Sn6 -24.95(5) . . . . ?
Sn8 Sn2 Ge9 Sn6 29.85(5) . . . . ?
Sn5 Sn2 Ge9 Sn6 56.27(3) . . . . ?
Sn3 Sn2 Ge9 Sn6 -59.48(4) . . . . ?
Ge1 Sn2 Ge9 Sn5 -81.22(4) . . . . ?
Sn8 Sn2 Ge9 Sn5 -26.42(4) . . . . ?
Sn3 Sn2 Ge9 Sn5 -115.76(4) . . . . ?
Sn7 Sn6 Ge9 Sn3 -25.33(4) . . . . ?
Sn4 Sn6 Ge9 Sn3 -89.64(4) . . . . ?
Sn5 Sn6 Ge9 Sn3 -116.28(4) . . . . ?
Sn7 Sn6 Ge9 Sn2 34.46(5) . . . . ?
Sn4 Sn6 Ge9 Sn2 -29.84(5) . . . . ?
Sn5 Sn6 Ge9 Sn2 -56.49(4) . . . . ?
Sn3 Sn6 Ge9 Sn2 59.79(4) . . . . ?
Sn7 Sn6 Ge9 Sn5 90.95(3) . . . . ?
Sn4 Sn6 Ge9 Sn5 26.64(3) . . . . ?
Sn3 Sn6 Ge9 Sn5 116.28(4) . . . . ?
Sn4 Sn5 Ge9 Sn3 31.65(5) . . . . ?
Sn8 Sn5 Ge9 Sn3 -32.39(5) . . . . ?
Sn2 Sn5 Ge9 Sn3 -59.33(4) . . . . ?
Sn6 Sn5 Ge9 Sn3 58.60(4) . . . . ?
Sn4 Sn5 Ge9 Sn2 90.98(4) . . . . ?
Sn8 Sn5 Ge9 Sn2 26.94(4) . . . . ?
Sn6 Sn5 Ge9 Sn2 117.94(3) . . . . ?
Sn4 Sn5 Ge9 Sn6 -26.96(3) . . . . ?
Sn8 Sn5 Ge9 Sn6 -91.00(4) . . . . ?
Sn2 Sn5 Ge9 Sn6 -117.94(3) . . . . ?
N9 C66 C67 N10 -53(4) . . . . ?
